data_4518841
loop_
_publ_author_name
'Iwaoka, Michio'
'Hiyoshi, Yuta'
'Arai, Shota'
'Ito, Takeru'

_publ_section_title
;
 Synthesis of 4-Selenothreofuranose Derivatives via Pummerer-Type
 Reactions of trans-3,4-Dioxygenated Tetrahydroselenophenes Mediated by a
 Selenonium Intermediate
;
_journal_name_full 'ACS Omega'
_journal_paper_doi 10.1021/acsomega.1c02160
_journal_year 2021
_chemical_formula_moiety 'C21 H35 Cl N4 O3 Se Si2'
_chemical_formula_sum 'C21 H35 Cl N4 O3 Se Si2'
_chemical_formula_weight 562.12
_space_group_crystal_system triclinic
_space_group_IT_number 2
_space_group_name_Hall '-P 1'
_space_group_name_H-M_alt 'P -1'
_atom_sites_solution_hydrogens geom
_atom_sites_solution_primary direct
_atom_sites_solution_secondary difmap
_audit_update_record
;
2021-02-20 deposited with the CCDC.	2021-04-24 downloaded from the CCDC.
;
_cell_angle_alpha 71.1697(16)
_cell_angle_beta 82.1883(13)
_cell_angle_gamma 65.9852(17)
_cell_formula_units_Z 8
_cell_length_a 17.1759(3)
_cell_length_b 18.9809(4)
_cell_length_c 19.2456(3)
_cell_measurement_reflns_used 32440
_cell_measurement_temperature 93
_cell_measurement_theta_max 29.80
_cell_measurement_theta_min 2.59
_cell_volume 5424.41(19)
_computing_cell_refinement 'CrysAlisPro 1.171.39.46 (Rigaku OD, 2018)'
_computing_data_collection 'CrysAlisPro 1.171.39.46 (Rigaku OD, 2018)'
_computing_data_reduction 'CrysAlisPro 1.171.39.46 (Rigaku OD, 2018)'
_computing_molecular_graphics 'CrystalStructure 4.3'
_computing_publication_material 'CrystalStructure 4.3 (Rigaku, 2019)'
_computing_structure_refinement 'SHELXL Version 2018/3 (Sheldrick, 2008)'
_computing_structure_solution 'SHELXT Version 2018/2 (Sheldrick, 2014)'
_diffrn_ambient_temperature 93
_diffrn_detector_area_resol_mean 5.811
_diffrn_measured_fraction_theta_full 0.999
_diffrn_measured_fraction_theta_max 0.901
_diffrn_measurement_device_type 'Rigaku XtaLAB PRO'
_diffrn_measurement_method \w
_diffrn_radiation_type 'Mo K\a'
_diffrn_radiation_wavelength 0.71073
_diffrn_reflns_av_R_equivalents 0.0471
_diffrn_reflns_av_unetI/netI 0.0531
_diffrn_reflns_Laue_measured_fraction_full 0.999
_diffrn_reflns_Laue_measured_fraction_max 0.901
_diffrn_reflns_limit_h_max 24
_diffrn_reflns_limit_h_min -24
_diffrn_reflns_limit_k_max 26
_diffrn_reflns_limit_k_min -26
_diffrn_reflns_limit_l_max 26
_diffrn_reflns_limit_l_min -26
_diffrn_reflns_number 126624
_diffrn_reflns_point_group_measured_fraction_full 0.999
_diffrn_reflns_point_group_measured_fraction_max 0.901
_diffrn_reflns_theta_full 25.242
_diffrn_reflns_theta_max 29.944
_diffrn_reflns_theta_min 2.404
_diffrn_standards_number 0
_exptl_absorpt_coefficient_mu 1.600
_exptl_absorpt_correction_T_max 0.923
_exptl_absorpt_correction_T_min 0.760
_exptl_absorpt_correction_type multi-scan
_exptl_absorpt_process_details
;
CrysAlisPro 1.171.39.46 (Rigaku Oxford Diffraction, 2018)
Empirical absorption correction using spherical harmonics,
 implemented in SCALE3 ABSPACK scaling algorithm.
;
_exptl_crystal_colour yellow
_exptl_crystal_density_diffrn 1.377
_exptl_crystal_density_method 'not measured'
_exptl_crystal_description plate
_exptl_crystal_F_000 2336.00
_exptl_crystal_size_max 0.400
_exptl_crystal_size_mid 0.300
_exptl_crystal_size_min 0.050
_refine_diff_density_max 0.73
_refine_diff_density_min -0.44
_refine_ls_extinction_method none
_refine_ls_goodness_of_fit_ref 1.008
_refine_ls_hydrogen_treatment constr
_refine_ls_number_parameters 1185
_refine_ls_number_reflns 28368
_refine_ls_number_restraints 0
_refine_ls_R_factor_all 0.0695
_refine_ls_R_factor_gt 0.0418
_refine_ls_shift/su_max 0.002
_refine_ls_structure_factor_coef Fsqd
_refine_ls_weighting_details 'w = 1/[\s^2^(Fo^2^)+(0.0278P)^2^+3.5833P] where P=(Fo^2^+2Fc^2^)/3'
_refine_ls_weighting_scheme calc
_refine_ls_wR_factor_gt 0.0713
_refine_ls_wR_factor_ref 0.0777
_reflns_Friedel_coverage 0.000
_reflns_number_gt 21049
_reflns_number_total 28368
_reflns_threshold_expression F^2^>2.0\s(F^2^)
_cod_data_source_file 2064008.cif
_cod_data_source_block xcalibur
_cod_database_code 4518841

loop_
_space_group_symop_id
_space_group_symop_operation_xyz
1 +X,+Y,+Z
2 -X,-Y,-Z

loop_
_atom_site_label
_atom_site_type_symbol
_atom_site_fract_x
_atom_site_fract_y
_atom_site_fract_z
_atom_site_U_iso_or_equiv
_atom_site_adp_type
_atom_site_occupancy
_atom_site_site_symmetry_order
_atom_site_calc_flag
_atom_site_refinement_flags_posn
_atom_site_refinement_flags_adp
_atom_site_refinement_flags_occupancy
_atom_site_disorder_assembly
_atom_site_disorder_group
Se1 Se 0.57151(2) 0.42507(2) 0.30460(2) 0.01159(5) Uani 1 1 d . . . . .
Se2 Se 0.58491(2) 0.40297(2) 0.81061(2) 0.01243(5) Uani 1 1 d . . . . .
Se3 Se 0.20510(2) 0.52115(2) 0.58751(2) 0.01488(5) Uani 1 1 d . . . . .
Se4 Se 0.21602(2) 0.50628(2) 0.08972(2) 0.01563(5) Uani 1 1 d . . . . .
Cl1 Cl 0.42404(4) 0.35155(3) 0.70576(3) 0.02272(12) Uani 1 1 d . . . . .
Cl2 Cl 0.42803(4) 0.35601(3) 1.20772(3) 0.02257(12) Uani 1 1 d . . . . .
Cl3 Cl 0.01342(4) 0.58596(4) 0.22583(3) 0.02823(13) Uani 1 1 d . . . . .
Cl4 Cl 0.00307(4) 0.61370(3) -0.26839(3) 0.02505(12) Uani 1 1 d . . . . .
Si1 Si 0.77382(4) 0.20283(3) 0.54774(3) 0.01169(11) Uani 1 1 d . . . . .
Si2 Si 0.77841(4) 0.11028(3) 0.44385(3) 0.01317(12) Uani 1 1 d . . . . .
Si3 Si 0.79497(4) 0.20122(3) 1.05418(3) 0.01438(12) Uani 1 1 d . . . . .
Si4 Si 0.81260(4) 0.09846(3) 0.95590(3) 0.01456(12) Uani 1 1 d . . . . .
Si5 Si 0.22272(4) 0.20601(3) 0.66300(3) 0.01429(12) Uani 1 1 d . . . . .
Si6 Si 0.28126(4) 0.24635(3) 0.50269(3) 0.01280(12) Uani 1 1 d . . . . .
Si7 Si 0.25121(4) 0.18612(3) 0.16213(3) 0.01542(12) Uani 1 1 d . . . . .
Si8 Si 0.29053(4) 0.23697(3) -0.00295(3) 0.01465(12) Uani 1 1 d . . . . .
O1 O 0.70478(9) 0.28212(8) 0.49133(7) 0.0127(3) Uani 1 1 d . . . . .
O2 O 0.74798(9) 0.19635(8) 0.37693(8) 0.0148(3) Uani 1 1 d . . . . .
O3 O 0.80287(9) 0.12529(8) 0.51593(8) 0.0151(3) Uani 1 1 d . . . . .
O4 O 0.71973(9) 0.27362(8) 0.99803(8) 0.0153(3) Uani 1 1 d . . . . .
O5 O 0.83412(10) 0.12191(8) 1.02419(8) 0.0182(3) Uani 1 1 d . . . . .
O6 O 0.77463(9) 0.18142(8) 0.88672(8) 0.0152(3) Uani 1 1 d . . . . .
O7 O 0.21711(9) 0.29310(8) 0.66615(8) 0.0155(3) Uani 1 1 d . . . . .
O8 O 0.25991(9) 0.19300(8) 0.58313(8) 0.0153(3) Uani 1 1 d . . . . .
O9 O 0.24115(9) 0.34220(8) 0.49977(8) 0.0141(3) Uani 1 1 d . . . . .
O10 O 0.23160(10) 0.27706(8) 0.16497(8) 0.0188(3) Uani 1 1 d . . . . .
O11 O 0.27151(9) 0.18190(8) 0.07746(8) 0.0175(3) Uani 1 1 d . . . . .
O12 O 0.25058(9) 0.33182(8) -0.00312(8) 0.0156(3) Uani 1 1 d . . . . .
N1 N 0.55406(10) 0.39869(9) 0.45976(9) 0.0095(3) Uani 1 1 d . . . . .
N2 N 0.45185(11) 0.36293(10) 0.53099(9) 0.0143(4) Uani 1 1 d . . . . .
N3 N 0.54723(11) 0.40462(10) 0.66691(9) 0.0136(4) Uani 1 1 d . . . . .
N4 N 0.61450(10) 0.42885(9) 0.54825(9) 0.0111(3) Uani 1 1 d . . . . .
N5 N 0.56610(10) 0.38347(10) 0.96446(9) 0.0112(3) Uani 1 1 d . . . . .
N6 N 0.46829(11) 0.34397(10) 1.03924(10) 0.0158(4) Uani 1 1 d . . . . .
N7 N 0.53687(11) 0.42570(10) 1.15960(9) 0.0141(4) Uani 1 1 d . . . . .
N8 N 0.61063(10) 0.43792(10) 1.04315(9) 0.0119(3) Uani 1 1 d . . . . .
N9 N 0.16870(10) 0.50351(10) 0.45507(9) 0.0120(3) Uani 1 1 d . . . . .
N10 N 0.04013(11) 0.54944(11) 0.40302(10) 0.0197(4) Uani 1 1 d . . . . .
N11 N 0.17766(12) 0.54060(11) 0.23703(10) 0.0198(4) Uani 1 1 d . . . . .
N12 N 0.25876(11) 0.49726(10) 0.34676(10) 0.0161(4) Uani 1 1 d . . . . .
N13 N 0.17382(11) 0.49296(10) -0.04244(9) 0.0118(3) Uani 1 1 d . . . . .
N14 N 0.04168(11) 0.54749(11) -0.09068(10) 0.0179(4) Uani 1 1 d . . . . .
N15 N 0.16949(12) 0.55592(11) -0.26280(10) 0.0178(4) Uani 1 1 d . . . . .
N16 N 0.25768(11) 0.49588(10) -0.15486(9) 0.0152(4) Uani 1 1 d . . . . .
C1 C 0.61811(12) 0.40082(11) 0.40151(10) 0.0100(4) Uani 1 1 d . . . . .
H1 H 0.639453 0.443025 0.400172 0.012 Uiso 1 1 calc R U . . .
C2 C 0.69387(12) 0.31842(11) 0.41464(11) 0.0109(4) Uani 1 1 d . . . . .
H2 H 0.746653 0.327029 0.392591 0.013 Uiso 1 1 calc R U . . .
C3 C 0.67506(13) 0.26715(11) 0.37766(11) 0.0119(4) Uani 1 1 d . . . . .
H3 H 0.627464 0.251779 0.404294 0.014 Uiso 1 1 calc R U . . .
C4 C 0.64864(14) 0.31703(12) 0.29957(11) 0.0177(5) Uani 1 1 d . . . . .
H4A H 0.619084 0.293459 0.278505 0.021 Uiso 1 1 calc R U . . .
H4B H 0.699032 0.319552 0.268701 0.021 Uiso 1 1 calc R U . . .
C5 C 0.48853(12) 0.37264(11) 0.46625(11) 0.0125(4) Uani 1 1 d . . . . .
H5 H 0.471309 0.362518 0.426790 0.015 Uiso 1 1 calc R U . . .
C6 C 0.49657(12) 0.38304(11) 0.57092(11) 0.0109(4) Uani 1 1 d . . . . .
C7 C 0.49466(12) 0.38270(11) 0.64290(11) 0.0125(4) Uani 1 1 d . . . . .
C8 C 0.60326(13) 0.42778(12) 0.61829(11) 0.0129(4) Uani 1 1 d . . . . .
H8 H 0.638811 0.445377 0.636289 0.015 Uiso 1 1 calc R U . . .
C9 C 0.56018(12) 0.40533(11) 0.52720(10) 0.0092(4) Uani 1 1 d . . . . .
C10 C 0.71297(15) 0.18701(13) 0.63570(12) 0.0200(5) Uani 1 1 d . . . . .
H10 H 0.692205 0.238218 0.649447 0.024 Uiso 1 1 calc R U . . .
C11 C 0.76985(18) 0.11989(15) 0.69862(13) 0.0337(6) Uani 1 1 d . . . . .
H11A H 0.792439 0.068650 0.686783 0.040 Uiso 1 1 calc R U . . .
H11B H 0.736222 0.114862 0.744034 0.040 Uiso 1 1 calc R U . . .
H11C H 0.817208 0.133323 0.705218 0.040 Uiso 1 1 calc R U . . .
C12 C 0.63432(15) 0.17136(14) 0.62852(13) 0.0261(5) Uani 1 1 d . . . . .
H12A H 0.600594 0.212937 0.586303 0.031 Uiso 1 1 calc R U . . .
H12B H 0.599679 0.172993 0.673293 0.031 Uiso 1 1 calc R U . . .
H12C H 0.652263 0.118110 0.621354 0.031 Uiso 1 1 calc R U . . .
C13 C 0.86926(13) 0.22150(12) 0.55850(12) 0.0182(5) Uani 1 1 d . . . . .
H13 H 0.910225 0.170227 0.590828 0.022 Uiso 1 1 calc R U . . .
C14 C 0.84757(16) 0.28728(14) 0.59647(15) 0.0282(6) Uani 1 1 d . . . . .
H14A H 0.804993 0.337819 0.567502 0.034 Uiso 1 1 calc R U . . .
H14B H 0.899273 0.295644 0.600432 0.034 Uiso 1 1 calc R U . . .
H14C H 0.824642 0.270284 0.645664 0.034 Uiso 1 1 calc R U . . .
C15 C 0.91471(15) 0.24221(14) 0.48475(14) 0.0256(5) Uani 1 1 d . . . . .
H15A H 0.967370 0.246493 0.493258 0.031 Uiso 1 1 calc R U . . .
H15B H 0.877259 0.293751 0.452504 0.031 Uiso 1 1 calc R U . . .
H15C H 0.928439 0.199564 0.461510 0.031 Uiso 1 1 calc R U . . .
C16 C 0.87470(14) 0.04121(12) 0.40729(12) 0.0193(5) Uani 1 1 d . . . . .
H16 H 0.854861 0.022954 0.372256 0.023 Uiso 1 1 calc R U . . .
C17 C 0.93385(15) 0.08320(14) 0.36468(14) 0.0262(5) Uani 1 1 d . . . . .
H17A H 0.982074 0.045281 0.344620 0.031 Uiso 1 1 calc R U . . .
H17B H 0.955046 0.101241 0.397772 0.031 Uiso 1 1 calc R U . . .
H17C H 0.902252 0.129932 0.324428 0.031 Uiso 1 1 calc R U . . .
C18 C 0.92351(15) -0.03440(13) 0.46905(14) 0.0284(6) Uani 1 1 d . . . . .
H18A H 0.937698 -0.018090 0.507483 0.034 Uiso 1 1 calc R U . . .
H18B H 0.976076 -0.067725 0.449102 0.034 Uiso 1 1 calc R U . . .
H18C H 0.887863 -0.065549 0.489925 0.034 Uiso 1 1 calc R U . . .
C19 C 0.68754(14) 0.07574(13) 0.46796(13) 0.0202(5) Uani 1 1 d . . . . .
H19 H 0.639015 0.119103 0.483815 0.024 Uiso 1 1 calc R U . . .
C20 C 0.70705(17) -0.00215(14) 0.53252(15) 0.0340(6) Uani 1 1 d . . . . .
H20A H 0.746634 -0.048230 0.516238 0.041 Uiso 1 1 calc R U . . .
H20B H 0.654028 -0.010063 0.549964 0.041 Uiso 1 1 calc R U . . .
H20C H 0.732929 0.002219 0.572494 0.041 Uiso 1 1 calc R U . . .
C21 C 0.65703(16) 0.06733(17) 0.40085(15) 0.0347(6) Uani 1 1 d . . . . .
H21A H 0.606098 0.054590 0.414025 0.042 Uiso 1 1 calc R U . . .
H21B H 0.702196 0.023856 0.384588 0.042 Uiso 1 1 calc R U . . .
H21C H 0.643302 0.118186 0.361057 0.042 Uiso 1 1 calc R U . . .
C22 C 0.63000(12) 0.38611(12) 0.90583(10) 0.0109(4) Uani 1 1 d . . . . .
H22 H 0.647795 0.431263 0.902028 0.013 Uiso 1 1 calc R U . . .
C23 C 0.70926(13) 0.30614(12) 0.92126(11) 0.0119(4) Uani 1 1 d . . . . .
H23 H 0.760514 0.317614 0.898904 0.014 Uiso 1 1 calc R U . . .
C24 C 0.69720(13) 0.24939(12) 0.88658(11) 0.0137(4) Uani 1 1 d . . . . .
H24 H 0.652418 0.230282 0.914439 0.016 Uiso 1 1 calc R U . . .
C25 C 0.66837(15) 0.29604(12) 0.80796(12) 0.0200(5) Uani 1 1 d . . . . .
H25A H 0.641905 0.268390 0.788903 0.024 Uiso 1 1 calc R U . . .
H25B H 0.717341 0.300971 0.776045 0.024 Uiso 1 1 calc R U . . .
C26 C 0.50759(13) 0.34840(12) 0.97552(11) 0.0147(4) Uani 1 1 d . . . . .
H26 H 0.496519 0.328906 0.939805 0.018 Uiso 1 1 calc R U . . .
C27 C 0.50384(12) 0.37769(11) 1.07313(11) 0.0118(4) Uani 1 1 d . . . . .
C28 C 0.49406(13) 0.38988(12) 1.14163(11) 0.0136(4) Uani 1 1 d . . . . .
C29 C 0.59236(13) 0.44813(12) 1.10958(11) 0.0141(4) Uani 1 1 d . . . . .
H29 H 0.621796 0.474302 1.123573 0.017 Uiso 1 1 calc R U . . .
C30 C 0.56461(12) 0.40276(11) 1.02765(11) 0.0105(4) Uani 1 1 d . . . . .
C31 C 0.88117(14) 0.23444(13) 1.06087(14) 0.0233(5) Uani 1 1 d . . . . .
H31 H 0.925719 0.187746 1.094378 0.028 Uiso 1 1 calc R U . . .
C32 C 0.92402(16) 0.25736(16) 0.98680(16) 0.0353(6) Uani 1 1 d . . . . .
H32A H 0.970428 0.272042 0.993399 0.042 Uiso 1 1 calc R U . . .
H32B H 0.882025 0.303387 0.952672 0.042 Uiso 1 1 calc R U . . .
H32C H 0.947058 0.211343 0.966869 0.042 Uiso 1 1 calc R U . . .
C33 C 0.84833(16) 0.30407(14) 1.09498(15) 0.0296(6) Uani 1 1 d . . . . .
H33A H 0.800375 0.348970 1.066139 0.036 Uiso 1 1 calc R U . . .
H33B H 0.894202 0.322182 1.095122 0.036 Uiso 1 1 calc R U . . .
H33C H 0.829422 0.285599 1.145496 0.036 Uiso 1 1 calc R U . . .
C34 C 0.73853(16) 0.18171(14) 1.14403(12) 0.0242(5) Uani 1 1 d . . . . .
H34 H 0.718210 0.232033 1.159177 0.029 Uiso 1 1 calc R U . . .
C35 C 0.8002(2) 0.11412(17) 1.20367(14) 0.0442(8) Uani 1 1 d . . . . .
H35A H 0.821640 0.063461 1.190899 0.053 Uiso 1 1 calc R U . . .
H35B H 0.770269 0.107546 1.250961 0.053 Uiso 1 1 calc R U . . .
H35C H 0.848160 0.128232 1.207202 0.053 Uiso 1 1 calc R U . . .
C36 C 0.66019(16) 0.16434(14) 1.14061(13) 0.0299(6) Uani 1 1 d . . . . .
H36A H 0.630499 0.160651 1.188072 0.036 Uiso 1 1 calc R U . . .
H36B H 0.677866 0.113152 1.129383 0.036 Uiso 1 1 calc R U . . .
H36C H 0.621845 0.208033 1.102193 0.036 Uiso 1 1 calc R U . . .
C37 C 0.91536(14) 0.03227(13) 0.92347(13) 0.0206(5) Uani 1 1 d . . . . .
H37 H 0.948332 -0.007156 0.968440 0.025 Uiso 1 1 calc R U . . .
C38 C 0.96889(16) 0.08049(15) 0.88148(16) 0.0335(6) Uani 1 1 d . . . . .
H38A H 0.940327 0.118225 0.835475 0.040 Uiso 1 1 calc R U . . .
H38B H 1.025179 0.043405 0.870586 0.040 Uiso 1 1 calc R U . . .
H38C H 0.975460 0.110737 0.911499 0.040 Uiso 1 1 calc R U . . .
C39 C 0.90738(16) -0.01784(14) 0.87806(14) 0.0291(6) Uani 1 1 d . . . . .
H39A H 0.964066 -0.048368 0.861537 0.035 Uiso 1 1 calc R U . . .
H39B H 0.871270 0.018282 0.835294 0.035 Uiso 1 1 calc R U . . .
H39C H 0.881704 -0.055394 0.908382 0.035 Uiso 1 1 calc R U . . .
C40 C 0.72943(16) 0.05511(14) 0.98856(13) 0.0246(5) Uani 1 1 d . . . . .
H40 H 0.680876 0.096453 1.006794 0.029 Uiso 1 1 calc R U . . .
C41 C 0.69257(17) 0.04095(18) 0.92834(16) 0.0381(7) Uani 1 1 d . . . . .
H41A H 0.736796 -0.001980 0.910734 0.046 Uiso 1 1 calc R U . . .
H41B H 0.672756 0.090827 0.887475 0.046 Uiso 1 1 calc R U . . .
H41C H 0.644613 0.024978 0.948353 0.046 Uiso 1 1 calc R U . . .
C42 C 0.7602(2) -0.02084(15) 1.05501(15) 0.0431(8) Uani 1 1 d . . . . .
H42A H 0.780967 -0.008771 1.093020 0.052 Uiso 1 1 calc R U . . .
H42B H 0.806466 -0.064363 1.039657 0.052 Uiso 1 1 calc R U . . .
H42C H 0.712804 -0.037785 1.074683 0.052 Uiso 1 1 calc R U . . .
C43 C 0.23484(12) 0.46662(11) 0.51107(11) 0.0112(4) Uani 1 1 d . . . . .
H43 H 0.289267 0.469526 0.486926 0.013 Uiso 1 1 calc R U . . .
C44 C 0.18524(14) 0.42914(12) 0.65789(11) 0.0169(4) Uani 1 1 d . . . . .
H44A H 0.229730 0.400684 0.696226 0.020 Uiso 1 1 calc R U . . .
H44B H 0.128975 0.447885 0.681966 0.020 Uiso 1 1 calc R U . . .
C45 C 0.18808(13) 0.37261(11) 0.61570(11) 0.0124(4) Uani 1 1 d . . . . .
H45 H 0.129941 0.387646 0.597491 0.015 Uiso 1 1 calc R U . . .
C46 C 0.25010(13) 0.37790(11) 0.55136(11) 0.0120(4) Uani 1 1 d . . . . .
H46 H 0.309644 0.349288 0.570674 0.014 Uiso 1 1 calc R U . . .
C47 C 0.08221(13) 0.52647(12) 0.46379(12) 0.0169(4) Uani 1 1 d . . . . .
H47 H 0.054819 0.525815 0.510189 0.020 Uiso 1 1 calc R U . . .
C48 C 0.10339(13) 0.54122(12) 0.34963(11) 0.0150(4) Uani 1 1 d . . . . .
C49 C 0.10531(14) 0.55387(13) 0.27487(12) 0.0171(4) Uani 1 1 d . . . . .
C50 C 0.24990(15) 0.51317(13) 0.27489(12) 0.0194(5) Uani 1 1 d . . . . .
H50 H 0.301056 0.503994 0.246762 0.023 Uiso 1 1 calc R U . . .
C51 C 0.18400(13) 0.51217(11) 0.38156(11) 0.0120(4) Uani 1 1 d . . . . .
C52 C 0.11363(15) 0.20360(14) 0.67603(13) 0.0243(5) Uani 1 1 d . . . . .
H52 H 0.075896 0.252944 0.639293 0.029 Uiso 1 1 calc R U . . .
C53 C 0.0776(2) 0.2103(2) 0.75184(19) 0.0551(10) Uani 1 1 d . . . . .
H53A H 0.107837 0.159785 0.789381 0.066 Uiso 1 1 calc R U . . .
H53B H 0.016762 0.220348 0.753588 0.066 Uiso 1 1 calc R U . . .
H53C H 0.084980 0.254981 0.761142 0.066 Uiso 1 1 calc R U . . .
C54 C 0.10711(17) 0.13119(15) 0.66210(14) 0.0302(6) Uani 1 1 d . . . . .
H54A H 0.046969 0.139925 0.660734 0.036 Uiso 1 1 calc R U . . .
H54B H 0.135893 0.082124 0.701617 0.036 Uiso 1 1 calc R U . . .
H54C H 0.134306 0.125165 0.615020 0.036 Uiso 1 1 calc R U . . .
C55 C 0.29979(16) 0.13237(13) 0.73766(13) 0.0238(5) Uani 1 1 d . . . . .
H55 H 0.270859 0.138386 0.785357 0.029 Uiso 1 1 calc R U . . .
C56 C 0.32587(17) 0.04425(13) 0.74005(15) 0.0319(6) Uani 1 1 d . . . . .
H56A H 0.354681 0.036072 0.694037 0.038 Uiso 1 1 calc R U . . .
H56B H 0.274971 0.031574 0.746375 0.038 Uiso 1 1 calc R U . . .
H56C H 0.364642 0.008729 0.781279 0.038 Uiso 1 1 calc R U . . .
C57 C 0.37968(18) 0.15133(15) 0.73279(18) 0.0434(8) Uani 1 1 d . . . . .
H57A H 0.409416 0.146604 0.686277 0.052 Uiso 1 1 calc R U . . .
H57B H 0.417687 0.113050 0.773784 0.052 Uiso 1 1 calc R U . . .
H57C H 0.362841 0.206411 0.735197 0.052 Uiso 1 1 calc R U . . .
C58 C 0.40023(14) 0.20782(13) 0.49201(13) 0.0191(5) Uani 1 1 d . . . . .
H58 H 0.421849 0.228050 0.524159 0.023 Uiso 1 1 calc R U . . .
C59 C 0.44170(16) 0.11498(14) 0.51875(15) 0.0308(6) Uani 1 1 d . . . . .
H59A H 0.503811 0.097495 0.518938 0.037 Uiso 1 1 calc R U . . .
H59B H 0.426062 0.092896 0.485767 0.037 Uiso 1 1 calc R U . . .
H59C H 0.421619 0.095436 0.568567 0.037 Uiso 1 1 calc R U . . .
C60 C 0.42959(15) 0.23929(15) 0.41368(13) 0.0258(5) Uani 1 1 d . . . . .
H60A H 0.416462 0.214682 0.381588 0.031 Uiso 1 1 calc R U . . .
H60B H 0.491198 0.225250 0.413268 0.031 Uiso 1 1 calc R U . . .
H60C H 0.399912 0.298100 0.396021 0.031 Uiso 1 1 calc R U . . .
C61 C 0.22346(14) 0.24263(13) 0.42924(12) 0.0187(5) Uani 1 1 d . . . . .
H61 H 0.254942 0.188458 0.421267 0.022 Uiso 1 1 calc R U . . .
C62 C 0.22092(17) 0.30589(15) 0.35494(13) 0.0285(6) Uani 1 1 d . . . . .
H62A H 0.279137 0.301012 0.339212 0.034 Uiso 1 1 calc R U . . .
H62B H 0.187765 0.360041 0.359772 0.034 Uiso 1 1 calc R U . . .
H62C H 0.194249 0.297007 0.318382 0.034 Uiso 1 1 calc R U . . .
C63 C 0.13367(17) 0.24861(19) 0.45273(14) 0.0387(7) Uani 1 1 d . . . . .
H63A H 0.100568 0.301035 0.461290 0.046 Uiso 1 1 calc R U . . .
H63B H 0.135751 0.205289 0.498084 0.046 Uiso 1 1 calc R U . . .
H63C H 0.106624 0.243366 0.414019 0.046 Uiso 1 1 calc R U . . .
C64 C 0.24239(13) 0.45515(11) 0.01122(11) 0.0122(4) Uani 1 1 d . . . . .
H64 H 0.295479 0.459848 -0.014551 0.015 Uiso 1 1 calc R U . . .
C65 C 0.26044(13) 0.36538(11) 0.04963(11) 0.0126(4) Uani 1 1 d . . . . .
H65 H 0.320655 0.337357 0.067362 0.015 Uiso 1 1 calc R U . . .
C66 C 0.20049(13) 0.35675(12) 0.11553(11) 0.0137(4) Uani 1 1 d . . . . .
H66 H 0.142037 0.370994 0.098484 0.016 Uiso 1 1 calc R U . . .
C67 C 0.19767(15) 0.41255(12) 0.15853(11) 0.0172(5) Uani 1 1 d . . . . .
H67A H 0.242570 0.383712 0.196506 0.021 Uiso 1 1 calc R U . . .
H67B H 0.141660 0.430297 0.183226 0.021 Uiso 1 1 calc R U . . .
C68 C 0.08736(13) 0.51707(12) -0.03075(12) 0.0159(4) Uani 1 1 d . . . . .
H68 H 0.062554 0.512144 0.016915 0.019 Uiso 1 1 calc R U . . .
C69 C 0.10221(13) 0.54365(12) -0.14626(11) 0.0134(4) Uani 1 1 d . . . . .
C70 C 0.09922(13) 0.56736(12) -0.22231(12) 0.0154(4) Uani 1 1 d . . . . .
C71 C 0.24465(14) 0.52008(13) -0.22705(12) 0.0190(5) Uani 1 1 d . . . . .
H71 H 0.294364 0.510985 -0.257049 0.023 Uiso 1 1 calc R U . . .
C72 C 0.18452(13) 0.50918(11) -0.11692(11) 0.0118(4) Uani 1 1 d . . . . .
C73 C 0.15803(15) 0.15774(13) 0.19760(12) 0.0211(5) Uani 1 1 d . . . . .
H73 H 0.170175 0.104920 0.189192 0.025 Uiso 1 1 calc R U . . .
C74 C 0.07551(15) 0.21931(16) 0.15709(13) 0.0281(6) Uani 1 1 d . . . . .
H74A H 0.061605 0.271706 0.164798 0.034 Uiso 1 1 calc R U . . .
H74B H 0.028997 0.200853 0.176075 0.034 Uiso 1 1 calc R U . . .
H74C H 0.083143 0.224764 0.104479 0.034 Uiso 1 1 calc R U . . .
C75 C 0.14454(17) 0.14614(16) 0.28072(13) 0.0339(6) Uani 1 1 d . . . . .
H75A H 0.094755 0.132034 0.296982 0.041 Uiso 1 1 calc R U . . .
H75B H 0.135141 0.196361 0.290926 0.041 Uiso 1 1 calc R U . . .
H75C H 0.195155 0.102642 0.307104 0.041 Uiso 1 1 calc R U . . .
C76 C 0.34654(16) 0.11942(14) 0.22220(15) 0.0297(6) Uani 1 1 d . . . . .
H76 H 0.328908 0.125665 0.272282 0.036 Uiso 1 1 calc R U . . .
C77 C 0.37162(18) 0.02973(14) 0.23017(16) 0.0391(7) Uani 1 1 d . . . . .
H77A H 0.419665 -0.003108 0.264075 0.047 Uiso 1 1 calc R U . . .
H77B H 0.388200 0.020530 0.182079 0.047 Uiso 1 1 calc R U . . .
H77C H 0.323008 0.014555 0.249438 0.047 Uiso 1 1 calc R U . . .
C78 C 0.42146(19) 0.14427(18) 0.20029(19) 0.0500(8) Uani 1 1 d . . . . .
H78A H 0.443155 0.136658 0.152334 0.060 Uiso 1 1 calc R U . . .
H78B H 0.466561 0.111054 0.237005 0.060 Uiso 1 1 calc R U . . .
H78C H 0.403362 0.201240 0.197307 0.060 Uiso 1 1 calc R U . . .
C79 C 0.40875(15) 0.19947(13) -0.01799(13) 0.0228(5) Uani 1 1 d . . . . .
H79 H 0.432751 0.216063 0.015711 0.027 Uiso 1 1 calc R U . . .
C80 C 0.44979(17) 0.10679(15) 0.00280(17) 0.0395(7) Uani 1 1 d . . . . .
H80A H 0.511989 0.088961 0.001787 0.047 Uiso 1 1 calc R U . . .
H80B H 0.432371 0.088487 -0.032386 0.047 Uiso 1 1 calc R U . . .
H80C H 0.431182 0.083860 0.052244 0.047 Uiso 1 1 calc R U . . .
C81 C 0.43488(16) 0.23622(15) -0.09630(14) 0.0279(6) Uani 1 1 d . . . . .
H81A H 0.417491 0.216733 -0.130524 0.034 Uiso 1 1 calc R U . . .
H81B H 0.496865 0.220204 -0.098802 0.034 Uiso 1 1 calc R U . . .
H81C H 0.406970 0.295210 -0.109628 0.034 Uiso 1 1 calc R U . . .
C82 C 0.23059(15) 0.23624(13) -0.07679(12) 0.0198(5) Uani 1 1 d . . . . .
H82 H 0.263511 0.184938 -0.089724 0.024 Uiso 1 1 calc R U . . .
C83 C 0.14249(15) 0.23664(15) -0.05018(13) 0.0257(5) Uani 1 1 d . . . . .
H83A H 0.148563 0.189994 -0.006926 0.031 Uiso 1 1 calc R U . . .
H83B H 0.113913 0.233709 -0.089295 0.031 Uiso 1 1 calc R U . . .
H83C H 0.108488 0.286470 -0.037250 0.031 Uiso 1 1 calc R U . . .
C84 C 0.22099(17) 0.30675(14) -0.14745(13) 0.0271(5) Uani 1 1 d . . . . .
H84A H 0.277418 0.306464 -0.164889 0.032 Uiso 1 1 calc R U . . .
H84B H 0.186108 0.357933 -0.137150 0.032 Uiso 1 1 calc R U . . .
H84C H 0.193347 0.300697 -0.185259 0.032 Uiso 1 1 calc R U . . .

loop_
_atom_site_aniso_label
_atom_site_aniso_U_11
_atom_site_aniso_U_22
_atom_site_aniso_U_33
_atom_site_aniso_U_23
_atom_site_aniso_U_13
_atom_site_aniso_U_12
Se1 0.01380(10) 0.01041(10) 0.00747(10) -0.00235(7) -0.00240(8) -0.00118(8)
Se2 0.01388(10) 0.01326(10) 0.00767(10) -0.00315(7) -0.00223(8) -0.00212(8)
Se3 0.02374(12) 0.01288(10) 0.01127(11) -0.00378(8) 0.00110(9) -0.01048(9)
Se4 0.02660(12) 0.01477(10) 0.01020(10) -0.00358(8) 0.00025(9) -0.01281(9)
Cl1 0.0249(3) 0.0313(3) 0.0148(3) -0.0062(2) 0.0086(2) -0.0169(2)
Cl2 0.0225(3) 0.0331(3) 0.0149(3) -0.0077(2) 0.0078(2) -0.0154(2)
Cl3 0.0247(3) 0.0367(3) 0.0199(3) -0.0042(2) -0.0090(2) -0.0090(3)
Cl4 0.0224(3) 0.0303(3) 0.0176(3) -0.0035(2) -0.0076(2) -0.0059(2)
Si1 0.0136(3) 0.0090(3) 0.0106(3) -0.0021(2) -0.0038(2) -0.0020(2)
Si2 0.0146(3) 0.0081(3) 0.0156(3) -0.0043(2) -0.0038(2) -0.0015(2)
Si3 0.0198(3) 0.0108(3) 0.0117(3) -0.0015(2) -0.0065(2) -0.0045(2)
Si4 0.0196(3) 0.0101(3) 0.0136(3) -0.0034(2) -0.0021(2) -0.0048(2)
Si5 0.0207(3) 0.0125(3) 0.0113(3) -0.0019(2) 0.0002(2) -0.0094(2)
Si6 0.0156(3) 0.0127(3) 0.0124(3) -0.0050(2) 0.0011(2) -0.0071(2)
Si7 0.0185(3) 0.0122(3) 0.0150(3) 0.0002(2) -0.0030(2) -0.0078(2)
Si8 0.0171(3) 0.0127(3) 0.0158(3) -0.0058(2) 0.0028(2) -0.0071(2)
O1 0.0150(7) 0.0120(7) 0.0077(7) -0.0028(5) -0.0027(6) -0.0011(6)
O2 0.0161(7) 0.0107(7) 0.0136(7) -0.0056(6) -0.0016(6) 0.0007(6)
O3 0.0179(8) 0.0091(7) 0.0158(8) -0.0028(6) -0.0061(6) -0.0016(6)
O4 0.0162(7) 0.0161(7) 0.0098(7) -0.0030(6) -0.0043(6) -0.0020(6)
O5 0.0263(8) 0.0096(7) 0.0160(8) -0.0017(6) -0.0083(6) -0.0035(6)
O6 0.0171(8) 0.0124(7) 0.0122(7) -0.0037(6) -0.0022(6) -0.0012(6)
O7 0.0237(8) 0.0116(7) 0.0117(7) -0.0016(6) 0.0001(6) -0.0089(6)
O8 0.0200(8) 0.0141(7) 0.0126(7) -0.0037(6) 0.0010(6) -0.0078(6)
O9 0.0196(8) 0.0124(7) 0.0116(7) -0.0045(6) -0.0005(6) -0.0066(6)
O10 0.0317(9) 0.0123(7) 0.0118(8) 0.0007(6) -0.0031(6) -0.0105(7)
O11 0.0217(8) 0.0128(7) 0.0177(8) -0.0043(6) 0.0022(6) -0.0073(6)
O12 0.0242(8) 0.0123(7) 0.0122(7) -0.0050(6) -0.0010(6) -0.0074(6)
N1 0.0101(8) 0.0093(8) 0.0087(8) -0.0035(6) -0.0014(6) -0.0023(7)
N2 0.0134(9) 0.0153(9) 0.0159(9) -0.0061(7) 0.0005(7) -0.0063(7)
N3 0.0167(9) 0.0136(8) 0.0095(9) -0.0040(7) -0.0021(7) -0.0039(7)
N4 0.0107(8) 0.0095(8) 0.0128(9) -0.0043(7) -0.0026(7) -0.0019(7)
N5 0.0116(8) 0.0146(8) 0.0094(8) -0.0044(7) -0.0005(7) -0.0060(7)
N6 0.0152(9) 0.0208(9) 0.0149(9) -0.0073(7) 0.0013(7) -0.0091(8)
N7 0.0163(9) 0.0155(9) 0.0104(9) -0.0051(7) -0.0012(7) -0.0048(7)
N8 0.0122(8) 0.0124(8) 0.0108(9) -0.0036(7) -0.0015(7) -0.0038(7)
N9 0.0133(9) 0.0111(8) 0.0111(9) -0.0031(7) 0.0017(7) -0.0049(7)
N10 0.0139(9) 0.0243(10) 0.0161(10) -0.0035(8) 0.0007(7) -0.0050(8)
N11 0.0263(10) 0.0246(10) 0.0130(9) -0.0068(8) 0.0006(8) -0.0137(9)
N12 0.0179(9) 0.0205(9) 0.0146(9) -0.0071(7) 0.0038(7) -0.0116(8)
N13 0.0140(9) 0.0112(8) 0.0098(9) -0.0025(6) 0.0009(7) -0.0053(7)
N14 0.0157(9) 0.0207(9) 0.0129(9) -0.0036(7) 0.0011(7) -0.0043(8)
N15 0.0239(10) 0.0226(10) 0.0108(9) -0.0067(7) 0.0005(8) -0.0116(8)
N16 0.0166(9) 0.0186(9) 0.0143(9) -0.0072(7) 0.0028(7) -0.0098(8)
C1 0.0099(9) 0.0110(9) 0.0080(10) -0.0030(7) 0.0004(7) -0.0028(8)
C2 0.0109(10) 0.0103(9) 0.0093(10) -0.0023(7) -0.0010(8) -0.0019(8)
C3 0.0132(10) 0.0088(9) 0.0114(10) -0.0033(8) -0.0020(8) -0.0015(8)
C4 0.0256(12) 0.0102(10) 0.0128(11) -0.0058(8) -0.0060(9) 0.0013(9)
C5 0.0108(10) 0.0128(10) 0.0165(11) -0.0068(8) -0.0013(8) -0.0049(8)
C6 0.0113(10) 0.0071(9) 0.0130(10) -0.0029(7) -0.0018(8) -0.0018(8)
C7 0.0116(10) 0.0115(10) 0.0117(10) -0.0027(8) 0.0031(8) -0.0035(8)
C8 0.0145(10) 0.0125(10) 0.0123(10) -0.0053(8) -0.0030(8) -0.0038(8)
C9 0.0100(9) 0.0055(9) 0.0097(10) -0.0027(7) -0.0016(8) 0.0003(7)
C10 0.0270(12) 0.0152(11) 0.0137(11) -0.0029(8) -0.0002(9) -0.0051(9)
C11 0.0426(16) 0.0328(14) 0.0172(13) 0.0040(10) -0.0068(11) -0.0129(12)
C12 0.0257(13) 0.0222(12) 0.0237(13) -0.0022(10) 0.0066(10) -0.0084(10)
C13 0.0151(11) 0.0134(10) 0.0249(12) -0.0061(9) -0.0074(9) -0.0017(9)
C14 0.0263(13) 0.0238(12) 0.0416(16) -0.0163(11) -0.0060(11) -0.0097(11)
C15 0.0180(12) 0.0202(12) 0.0390(15) -0.0097(11) -0.0005(10) -0.0068(10)
C16 0.0175(11) 0.0152(11) 0.0245(12) -0.0112(9) -0.0059(9) 0.0004(9)
C17 0.0186(12) 0.0268(13) 0.0298(14) -0.0137(11) -0.0002(10) -0.0014(10)
C18 0.0213(12) 0.0160(11) 0.0425(16) -0.0091(11) -0.0106(11) 0.0017(10)
C19 0.0182(11) 0.0170(11) 0.0266(13) -0.0091(9) -0.0015(9) -0.0057(9)
C20 0.0335(15) 0.0169(12) 0.0485(17) -0.0009(11) -0.0003(13) -0.0132(11)
C21 0.0264(14) 0.0513(17) 0.0453(17) -0.0318(14) 0.0055(12) -0.0220(13)
C22 0.0107(10) 0.0138(10) 0.0084(10) -0.0041(8) -0.0003(8) -0.0041(8)
C23 0.0130(10) 0.0148(10) 0.0071(10) -0.0021(8) -0.0019(8) -0.0047(8)
C24 0.0138(10) 0.0142(10) 0.0113(10) -0.0044(8) -0.0011(8) -0.0027(8)
C25 0.0250(12) 0.0144(10) 0.0156(11) -0.0077(9) -0.0051(9) 0.0011(9)
C26 0.0149(10) 0.0181(11) 0.0150(11) -0.0073(8) -0.0012(8) -0.0080(9)
C27 0.0105(10) 0.0115(10) 0.0123(10) -0.0034(8) -0.0005(8) -0.0033(8)
C28 0.0124(10) 0.0139(10) 0.0107(10) -0.0030(8) 0.0012(8) -0.0023(8)
C29 0.0169(10) 0.0143(10) 0.0129(10) -0.0043(8) -0.0033(8) -0.0066(9)
C30 0.0103(9) 0.0087(9) 0.0093(10) -0.0021(7) -0.0029(8) 0.0000(8)
C31 0.0195(12) 0.0161(11) 0.0339(14) -0.0078(10) -0.0128(10) -0.0022(9)
C32 0.0204(13) 0.0370(15) 0.0590(19) -0.0231(14) 0.0050(12) -0.0162(12)
C33 0.0317(14) 0.0205(12) 0.0413(16) -0.0123(11) -0.0115(12) -0.0088(11)
C34 0.0394(14) 0.0198(12) 0.0114(11) -0.0031(9) -0.0029(10) -0.0098(11)
C35 0.064(2) 0.0477(17) 0.0143(13) 0.0066(12) -0.0104(13) -0.0238(16)
C36 0.0370(15) 0.0234(13) 0.0220(13) -0.0015(10) 0.0078(11) -0.0109(11)
C37 0.0213(12) 0.0159(11) 0.0206(12) -0.0052(9) -0.0060(9) -0.0015(9)
C38 0.0247(13) 0.0280(13) 0.0446(17) -0.0152(12) 0.0093(12) -0.0065(11)
C39 0.0277(13) 0.0232(12) 0.0314(14) -0.0141(11) -0.0050(11) 0.0012(11)
C40 0.0351(14) 0.0217(12) 0.0248(13) -0.0127(10) 0.0089(11) -0.0171(11)
C41 0.0348(15) 0.0539(18) 0.0503(18) -0.0365(15) 0.0155(13) -0.0301(14)
C42 0.072(2) 0.0237(14) 0.0374(17) -0.0089(12) 0.0150(15) -0.0263(14)
C43 0.0104(10) 0.0139(10) 0.0112(10) -0.0047(8) 0.0020(8) -0.0063(8)
C44 0.0252(12) 0.0141(10) 0.0126(11) -0.0038(8) 0.0055(9) -0.0108(9)
C45 0.0145(10) 0.0113(10) 0.0111(10) -0.0011(8) -0.0002(8) -0.0065(8)
C46 0.0141(10) 0.0123(10) 0.0116(10) -0.0050(8) 0.0007(8) -0.0061(8)
C47 0.0144(10) 0.0189(11) 0.0142(11) -0.0035(8) 0.0015(8) -0.0047(9)
C48 0.0157(10) 0.0130(10) 0.0159(11) -0.0038(8) 0.0000(8) -0.0056(9)
C49 0.0191(11) 0.0175(11) 0.0156(11) -0.0040(8) -0.0041(9) -0.0073(9)
C50 0.0239(12) 0.0264(12) 0.0154(11) -0.0105(9) 0.0075(9) -0.0162(10)
C51 0.0180(10) 0.0101(9) 0.0108(10) -0.0030(8) 0.0016(8) -0.0089(8)
C52 0.0244(12) 0.0206(12) 0.0299(14) -0.0065(10) 0.0067(10) -0.0134(10)
C53 0.062(2) 0.066(2) 0.072(2) -0.0497(19) 0.0458(18) -0.0502(19)
C54 0.0338(14) 0.0349(14) 0.0322(15) -0.0113(11) 0.0015(11) -0.0228(12)
C55 0.0370(14) 0.0157(11) 0.0159(12) -0.0034(9) -0.0050(10) -0.0070(10)
C56 0.0401(16) 0.0156(12) 0.0330(15) 0.0002(10) -0.0104(12) -0.0063(11)
C57 0.0463(18) 0.0224(13) 0.060(2) -0.0030(13) -0.0343(15) -0.0082(13)
C58 0.0181(11) 0.0180(11) 0.0248(12) -0.0093(9) 0.0017(9) -0.0087(9)
C59 0.0219(13) 0.0203(12) 0.0448(16) -0.0098(11) 0.0065(11) -0.0048(10)
C60 0.0239(12) 0.0301(13) 0.0310(14) -0.0138(11) 0.0087(10) -0.0171(11)
C61 0.0255(12) 0.0198(11) 0.0159(11) -0.0041(9) -0.0022(9) -0.0140(10)
C62 0.0389(15) 0.0339(14) 0.0174(12) -0.0015(10) -0.0048(11) -0.0221(12)
C63 0.0323(15) 0.071(2) 0.0212(14) -0.0070(13) -0.0012(11) -0.0325(15)
C64 0.0148(10) 0.0131(10) 0.0092(10) -0.0019(8) 0.0004(8) -0.0072(8)
C65 0.0140(10) 0.0122(10) 0.0135(10) -0.0048(8) -0.0007(8) -0.0059(8)
C66 0.0178(11) 0.0123(10) 0.0120(10) -0.0003(8) -0.0024(8) -0.0085(9)
C67 0.0259(12) 0.0168(11) 0.0126(11) -0.0033(8) 0.0041(9) -0.0140(9)
C68 0.0158(11) 0.0169(10) 0.0130(11) -0.0040(8) 0.0027(8) -0.0055(9)
C69 0.0149(10) 0.0119(10) 0.0143(11) -0.0045(8) 0.0012(8) -0.0060(8)
C70 0.0192(11) 0.0111(10) 0.0167(11) -0.0050(8) -0.0052(9) -0.0043(9)
C71 0.0221(12) 0.0274(12) 0.0144(11) -0.0099(9) 0.0052(9) -0.0151(10)
C72 0.0171(10) 0.0102(9) 0.0114(10) -0.0038(8) -0.0003(8) -0.0079(8)
C73 0.0261(12) 0.0208(11) 0.0203(12) -0.0050(9) 0.0012(10) -0.0143(10)
C74 0.0227(13) 0.0437(15) 0.0229(13) -0.0123(11) 0.0040(10) -0.0171(12)
C75 0.0358(15) 0.0413(15) 0.0232(14) -0.0001(11) 0.0007(11) -0.0211(13)
C76 0.0315(14) 0.0217(12) 0.0318(14) 0.0027(10) -0.0144(11) -0.0099(11)
C77 0.0375(16) 0.0172(12) 0.0485(18) 0.0051(12) -0.0119(13) -0.0046(11)
C78 0.0364(17) 0.0420(17) 0.065(2) -0.0022(15) -0.0193(16) -0.0137(14)
C79 0.0216(12) 0.0208(12) 0.0293(13) -0.0111(10) 0.0048(10) -0.0101(10)
C80 0.0273(14) 0.0240(13) 0.060(2) -0.0146(13) 0.0148(13) -0.0063(11)
C81 0.0280(13) 0.0378(14) 0.0315(14) -0.0201(11) 0.0116(11) -0.0221(12)
C82 0.0258(12) 0.0207(11) 0.0191(12) -0.0107(9) 0.0054(9) -0.0131(10)
C83 0.0270(13) 0.0341(14) 0.0235(13) -0.0123(11) 0.0019(10) -0.0170(11)
C84 0.0408(15) 0.0292(13) 0.0180(12) -0.0055(10) -0.0032(11) -0.0205(12)

loop_
_atom_type_symbol
_atom_type_description
_atom_type_scat_dispersion_real
_atom_type_scat_dispersion_imag
_atom_type_scat_source
C C 0.0033 0.0016
;
International Tables for Crystallography
(Vol. C, Tables 4.2.6.8 and 6.1.1.4)
;
H H 0.0000 0.0000
;
International Tables for Crystallography
(Vol. C, Table 6.1.1.4)
;
Cl Cl 0.1484 0.1585
;
International Tables for Crystallography
(Vol. C, Tables 4.2.6.8 and 6.1.1.4)
;
N N 0.0061 0.0033
;
International Tables for Crystallography
(Vol. C, Tables 4.2.6.8 and 6.1.1.4)
;
O O 0.0106 0.0060
;
International Tables for Crystallography
(Vol. C, Tables 4.2.6.8 and 6.1.1.4)
;
Se Se -0.0929 2.2259
;
International Tables for Crystallography
(Vol. C, Tables 4.2.6.8 and 6.1.1.4)
;
Si Si 0.0817 0.0704
;
International Tables for Crystallography
(Vol. C, Tables 4.2.6.8 and 6.1.1.4)
;

loop_
_geom_angle_atom_site_label_1
_geom_angle_atom_site_label_2
_geom_angle_atom_site_label_3
_geom_angle
_geom_angle_site_symmetry_1
_geom_angle_site_symmetry_3
_geom_angle_publ_flag
C4 Se1 C1 89.81(8) . . ?
C25 Se2 C22 90.05(8) . . ?
C44 Se3 C43 90.59(8) . . ?
C64 Se4 C67 90.32(8) . . ?
O3 Si1 O1 109.15(7) . . ?
O3 Si1 C13 109.73(9) . . ?
O1 Si1 C13 111.12(9) . . ?
O3 Si1 C10 110.90(9) . . ?
O1 Si1 C10 103.89(9) . . ?
C13 Si1 C10 111.90(10) . . ?
O3 Si2 O2 108.96(7) . . ?
O3 Si2 C16 110.45(9) . . ?
O2 Si2 C16 104.83(9) . . ?
O3 Si2 C19 109.17(9) . . ?
O2 Si2 C19 108.69(9) . . ?
C16 Si2 C19 114.55(10) . . ?
O5 Si3 O4 108.95(8) . . ?
O5 Si3 C31 110.06(9) . . ?
O4 Si3 C31 110.91(9) . . ?
O5 Si3 C34 111.81(9) . . ?
O4 Si3 C34 103.89(9) . . ?
C31 Si3 C34 111.07(11) . . ?
O5 Si4 O6 108.87(7) . . ?
O5 Si4 C37 107.73(9) . . ?
O6 Si4 C37 106.50(9) . . ?
O5 Si4 C40 107.68(9) . . ?
O6 Si4 C40 109.35(10) . . ?
C37 Si4 C40 116.52(10) . . ?
O7 Si5 O8 110.15(8) . . ?
O7 Si5 C55 102.75(9) . . ?
O8 Si5 C55 110.83(9) . . ?
O7 Si5 C52 109.51(9) . . ?
O8 Si5 C52 108.60(10) . . ?
C55 Si5 C52 114.86(11) . . ?
O8 Si6 O9 108.99(8) . . ?
O8 Si6 C61 109.93(9) . . ?
O9 Si6 C61 104.48(9) . . ?
O8 Si6 C58 107.35(9) . . ?
O9 Si6 C58 111.10(9) . . ?
C61 Si6 C58 114.90(10) . . ?
O10 Si7 O11 110.06(8) . . ?
O10 Si7 C73 110.63(9) . . ?
O11 Si7 C73 109.04(9) . . ?
O10 Si7 C76 104.53(10) . . ?
O11 Si7 C76 111.33(11) . . ?
C73 Si7 C76 111.20(11) . . ?
O11 Si8 O12 108.47(8) . . ?
O11 Si8 C82 110.79(9) . . ?
O12 Si8 C82 104.24(9) . . ?
O11 Si8 C79 108.10(9) . . ?
O12 Si8 C79 111.49(9) . . ?
C82 Si8 C79 113.65(10) . . ?
C2 O1 Si1 137.85(12) . . ?
C3 O2 Si2 126.08(13) . . ?
Si1 O3 Si2 135.16(9) . . ?
C23 O4 Si3 135.99(13) . . ?
Si3 O5 Si4 135.31(9) . . ?
C24 O6 Si4 126.26(13) . . ?
C45 O7 Si5 133.47(13) . . ?
Si5 O8 Si6 138.11(9) . . ?
C46 O9 Si6 128.85(12) . . ?
C66 O10 Si7 136.53(13) . . ?
Si7 O11 Si8 139.12(9) . . ?
C65 O12 Si8 128.94(13) . . ?
C9 N1 C5 105.28(16) . . ?
C9 N1 C1 124.34(16) . . ?
C5 N1 C1 128.90(16) . . ?
C5 N2 C6 103.39(16) . . ?
C7 N3 C8 117.66(17) . . ?
C8 N4 C9 111.97(17) . . ?
C30 N5 C26 105.50(16) . . ?
C30 N5 C22 124.72(16) . . ?
C26 N5 C22 128.72(17) . . ?
C26 N6 C27 103.25(17) . . ?
C28 N7 C29 117.73(17) . . ?
C29 N8 C30 111.75(17) . . ?
C47 N9 C51 105.66(17) . . ?
C47 N9 C43 129.14(17) . . ?
C51 N9 C43 124.72(17) . . ?
C47 N10 C48 103.64(18) . . ?
C49 N11 C50 117.16(18) . . ?
C51 N12 C50 111.64(18) . . ?
C72 N13 C68 105.44(17) . . ?
C72 N13 C64 125.48(17) . . ?
C68 N13 C64 129.05(17) . . ?
C68 N14 C69 103.43(17) . . ?
C70 N15 C71 117.30(18) . . ?
C71 N16 C72 111.89(18) . . ?
N1 C1 C2 111.16(15) . . ?
N1 C1 Se1 111.88(13) . . ?
C2 C1 Se1 106.40(12) . . ?
N1 C1 H1 109.1 . . ?
C2 C1 H1 109.1 . . ?
Se1 C1 H1 109.1 . . ?
O1 C2 C3 112.13(15) . . ?
O1 C2 C1 108.05(15) . . ?
C3 C2 C1 108.72(16) . . ?
O1 C2 H2 109.3 . . ?
C3 C2 H2 109.3 . . ?
C1 C2 H2 109.3 . . ?
O2 C3 C4 108.98(16) . . ?
O2 C3 C2 111.33(16) . . ?
C4 C3 C2 108.10(16) . . ?
O2 C3 H3 109.5 . . ?
C4 C3 H3 109.5 . . ?
C2 C3 H3 109.5 . . ?
C3 C4 Se1 105.82(13) . . ?
C3 C4 H4A 110.6 . . ?
Se1 C4 H4A 110.6 . . ?
C3 C4 H4B 110.6 . . ?
Se1 C4 H4B 110.6 . . ?
H4A C4 H4B 108.7 . . ?
N2 C5 N1 114.85(18) . . ?
N2 C5 H5 122.6 . . ?
N1 C5 H5 122.6 . . ?
C7 C6 N2 134.61(19) . . ?
C7 C6 C9 114.76(18) . . ?
N2 C6 C9 110.57(17) . . ?
N3 C7 C6 121.53(18) . . ?
N3 C7 Cl1 117.51(15) . . ?
C6 C7 Cl1 120.95(16) . . ?
N4 C8 N3 127.70(18) . . ?
N4 C8 H8 116.1 . . ?
N3 C8 H8 116.1 . . ?
N4 C9 N1 127.82(18) . . ?
N4 C9 C6 126.28(18) . . ?
N1 C9 C6 105.90(16) . . ?
C12 C10 C11 110.62(19) . . ?
C12 C10 Si1 113.04(16) . . ?
C11 C10 Si1 111.96(17) . . ?
C12 C10 H10 106.9 . . ?
C11 C10 H10 106.9 . . ?
Si1 C10 H10 106.9 . . ?
C10 C11 H11A 109.5 . . ?
C10 C11 H11B 109.5 . . ?
H11A C11 H11B 109.5 . . ?
C10 C11 H11C 109.5 . . ?
H11A C11 H11C 109.5 . . ?
H11B C11 H11C 109.5 . . ?
C10 C12 H12A 109.5 . . ?
C10 C12 H12B 109.5 . . ?
H12A C12 H12B 109.5 . . ?
C10 C12 H12C 109.5 . . ?
H12A C12 H12C 109.5 . . ?
H12B C12 H12C 109.5 . . ?
C15 C13 C14 110.52(19) . . ?
C15 C13 Si1 111.91(15) . . ?
C14 C13 Si1 112.18(15) . . ?
C15 C13 H13 107.3 . . ?
C14 C13 H13 107.3 . . ?
Si1 C13 H13 107.3 . . ?
C13 C14 H14A 109.5 . . ?
C13 C14 H14B 109.5 . . ?
H14A C14 H14B 109.5 . . ?
C13 C14 H14C 109.5 . . ?
H14A C14 H14C 109.5 . . ?
H14B C14 H14C 109.5 . . ?
C13 C15 H15A 109.5 . . ?
C13 C15 H15B 109.5 . . ?
H15A C15 H15B 109.5 . . ?
C13 C15 H15C 109.5 . . ?
H15A C15 H15C 109.5 . . ?
H15B C15 H15C 109.5 . . ?
C17 C16 C18 110.65(19) . . ?
C17 C16 Si2 112.48(15) . . ?
C18 C16 Si2 111.05(16) . . ?
C17 C16 H16 107.5 . . ?
C18 C16 H16 107.5 . . ?
Si2 C16 H16 107.5 . . ?
C16 C17 H17A 109.5 . . ?
C16 C17 H17B 109.5 . . ?
H17A C17 H17B 109.5 . . ?
C16 C17 H17C 109.5 . . ?
H17A C17 H17C 109.5 . . ?
H17B C17 H17C 109.5 . . ?
C16 C18 H18A 109.5 . . ?
C16 C18 H18B 109.5 . . ?
H18A C18 H18B 109.5 . . ?
C16 C18 H18C 109.5 . . ?
H18A C18 H18C 109.5 . . ?
H18B C18 H18C 109.5 . . ?
C21 C19 C20 111.0(2) . . ?
C21 C19 Si2 111.50(17) . . ?
C20 C19 Si2 113.38(16) . . ?
C21 C19 H19 106.8 . . ?
C20 C19 H19 106.8 . . ?
Si2 C19 H19 106.8 . . ?
C19 C20 H20A 109.5 . . ?
C19 C20 H20B 109.5 . . ?
H20A C20 H20B 109.5 . . ?
C19 C20 H20C 109.5 . . ?
H20A C20 H20C 109.5 . . ?
H20B C20 H20C 109.5 . . ?
C19 C21 H21A 109.5 . . ?
C19 C21 H21B 109.5 . . ?
H21A C21 H21B 109.5 . . ?
C19 C21 H21C 109.5 . . ?
H21A C21 H21C 109.5 . . ?
H21B C21 H21C 109.5 . . ?
N5 C22 C23 111.39(16) . . ?
N5 C22 Se2 111.56(13) . . ?
C23 C22 Se2 106.67(12) . . ?
N5 C22 H22 109.0 . . ?
C23 C22 H22 109.0 . . ?
Se2 C22 H22 109.0 . . ?
O4 C23 C24 112.48(16) . . ?
O4 C23 C22 107.79(15) . . ?
C24 C23 C22 109.27(16) . . ?
O4 C23 H23 109.1 . . ?
C24 C23 H23 109.1 . . ?
C22 C23 H23 109.1 . . ?
O6 C24 C25 109.11(16) . . ?
O6 C24 C23 111.39(16) . . ?
C25 C24 C23 108.21(16) . . ?
O6 C24 H24 109.4 . . ?
C25 C24 H24 109.4 . . ?
C23 C24 H24 109.4 . . ?
C24 C25 Se2 105.96(13) . . ?
C24 C25 H25A 110.5 . . ?
Se2 C25 H25A 110.5 . . ?
C24 C25 H25B 110.5 . . ?
Se2 C25 H25B 110.5 . . ?
H25A C25 H25B 108.7 . . ?
N6 C26 N5 114.77(18) . . ?
N6 C26 H26 122.6 . . ?
N5 C26 H26 122.6 . . ?
N6 C27 C28 134.22(19) . . ?
N6 C27 C30 111.21(17) . . ?
C28 C27 C30 114.55(18) . . ?
N7 C28 C27 121.23(19) . . ?
N7 C28 Cl2 117.49(15) . . ?
C27 C28 Cl2 121.25(16) . . ?
N8 C29 N7 127.79(19) . . ?
N8 C29 H29 116.1 . . ?
N7 C29 H29 116.1 . . ?
N8 C30 N5 127.86(18) . . ?
N8 C30 C27 126.88(18) . . ?
N5 C30 C27 105.27(17) . . ?
C32 C31 C33 110.5(2) . . ?
C32 C31 Si3 112.40(16) . . ?
C33 C31 Si3 111.47(16) . . ?
C32 C31 H31 107.4 . . ?
C33 C31 H31 107.4 . . ?
Si3 C31 H31 107.4 . . ?
C31 C32 H32A 109.5 . . ?
C31 C32 H32B 109.5 . . ?
H32A C32 H32B 109.5 . . ?
C31 C32 H32C 109.5 . . ?
H32A C32 H32C 109.5 . . ?
H32B C32 H32C 109.5 . . ?
C31 C33 H33A 109.5 . . ?
C31 C33 H33B 109.5 . . ?
H33A C33 H33B 109.5 . . ?
C31 C33 H33C 109.5 . . ?
H33A C33 H33C 109.5 . . ?
H33B C33 H33C 109.5 . . ?
C36 C34 C35 110.8(2) . . ?
C36 C34 Si3 114.09(16) . . ?
C35 C34 Si3 110.89(19) . . ?
C36 C34 H34 106.9 . . ?
C35 C34 H34 106.9 . . ?
Si3 C34 H34 106.9 . . ?
C34 C35 H35A 109.5 . . ?
C34 C35 H35B 109.5 . . ?
H35A C35 H35B 109.5 . . ?
C34 C35 H35C 109.5 . . ?
H35A C35 H35C 109.5 . . ?
H35B C35 H35C 109.5 . . ?
C34 C36 H36A 109.5 . . ?
C34 C36 H36B 109.5 . . ?
H36A C36 H36B 109.5 . . ?
C34 C36 H36C 109.5 . . ?
H36A C36 H36C 109.5 . . ?
H36B C36 H36C 109.5 . . ?
C38 C37 C39 109.9(2) . . ?
C38 C37 Si4 111.26(15) . . ?
C39 C37 Si4 115.46(16) . . ?
C38 C37 H37 106.5 . . ?
C39 C37 H37 106.5 . . ?
Si4 C37 H37 106.5 . . ?
C37 C38 H38A 109.5 . . ?
C37 C38 H38B 109.5 . . ?
H38A C38 H38B 109.5 . . ?
C37 C38 H38C 109.5 . . ?
H38A C38 H38C 109.5 . . ?
H38B C38 H38C 109.5 . . ?
C37 C39 H39A 109.5 . . ?
C37 C39 H39B 109.5 . . ?
H39A C39 H39B 109.5 . . ?
C37 C39 H39C 109.5 . . ?
H39A C39 H39C 109.5 . . ?
H39B C39 H39C 109.5 . . ?
C41 C40 C42 111.9(2) . . ?
C41 C40 Si4 114.51(17) . . ?
C42 C40 Si4 111.65(19) . . ?
C41 C40 H40 106.0 . . ?
C42 C40 H40 106.0 . . ?
Si4 C40 H40 106.0 . . ?
C40 C41 H41A 109.5 . . ?
C40 C41 H41B 109.5 . . ?
H41A C41 H41B 109.5 . . ?
C40 C41 H41C 109.5 . . ?
H41A C41 H41C 109.5 . . ?
H41B C41 H41C 109.5 . . ?
C40 C42 H42A 109.5 . . ?
C40 C42 H42B 109.5 . . ?
H42A C42 H42B 109.5 . . ?
C40 C42 H42C 109.5 . . ?
H42A C42 H42C 109.5 . . ?
H42B C42 H42C 109.5 . . ?
N9 C43 C46 112.40(16) . . ?
N9 C43 Se3 112.21(13) . . ?
C46 C43 Se3 105.75(13) . . ?
N9 C43 H43 108.8 . . ?
C46 C43 H43 108.8 . . ?
Se3 C43 H43 108.8 . . ?
C45 C44 Se3 107.70(13) . . ?
C45 C44 H44A 110.2 . . ?
Se3 C44 H44A 110.2 . . ?
C45 C44 H44B 110.2 . . ?
Se3 C44 H44B 110.2 . . ?
H44A C44 H44B 108.5 . . ?
O7 C45 C44 106.49(16) . . ?
O7 C45 C46 110.56(16) . . ?
C44 C45 C46 109.17(16) . . ?
O7 C45 H45 110.2 . . ?
C44 C45 H45 110.2 . . ?
C46 C45 H45 110.2 . . ?
O9 C46 C45 112.12(16) . . ?
O9 C46 C43 108.18(15) . . ?
C45 C46 C43 110.06(16) . . ?
O9 C46 H46 108.8 . . ?
C45 C46 H46 108.8 . . ?
C43 C46 H46 108.8 . . ?
N10 C47 N9 114.80(19) . . ?
N10 C47 H47 122.6 . . ?
N9 C47 H47 122.6 . . ?
C49 C48 N10 135.2(2) . . ?
C49 C48 C51 114.53(19) . . ?
N10 C48 C51 110.24(18) . . ?
N11 C49 C48 121.7(2) . . ?
N11 C49 Cl3 116.57(16) . . ?
C48 C49 Cl3 121.68(17) . . ?
N12 C50 N11 128.3(2) . . ?
N12 C50 H50 115.8 . . ?
N11 C50 H50 115.8 . . ?
N12 C51 N9 127.73(19) . . ?
N12 C51 C48 126.60(19) . . ?
N9 C51 C48 105.66(17) . . ?
C53 C52 C54 110.3(2) . . ?
C53 C52 Si5 111.10(19) . . ?
C54 C52 Si5 115.00(17) . . ?
C53 C52 H52 106.6 . . ?
C54 C52 H52 106.6 . . ?
Si5 C52 H52 106.6 . . ?
C52 C53 H53A 109.5 . . ?
C52 C53 H53B 109.5 . . ?
H53A C53 H53B 109.5 . . ?
C52 C53 H53C 109.5 . . ?
H53A C53 H53C 109.5 . . ?
H53B C53 H53C 109.5 . . ?
C52 C54 H54A 109.5 . . ?
C52 C54 H54B 109.5 . . ?
H54A C54 H54B 109.5 . . ?
C52 C54 H54C 109.5 . . ?
H54A C54 H54C 109.5 . . ?
H54B C54 H54C 109.5 . . ?
C56 C55 C57 109.9(2) . . ?
C56 C55 Si5 113.50(16) . . ?
C57 C55 Si5 111.49(16) . . ?
C56 C55 H55 107.2 . . ?
C57 C55 H55 107.2 . . ?
Si5 C55 H55 107.2 . . ?
C55 C56 H56A 109.5 . . ?
C55 C56 H56B 109.5 . . ?
H56A C56 H56B 109.5 . . ?
C55 C56 H56C 109.5 . . ?
H56A C56 H56C 109.5 . . ?
H56B C56 H56C 109.5 . . ?
C55 C57 H57A 109.5 . . ?
C55 C57 H57B 109.5 . . ?
H57A C57 H57B 109.5 . . ?
C55 C57 H57C 109.5 . . ?
H57A C57 H57C 109.5 . . ?
H57B C57 H57C 109.5 . . ?
C60 C58 C59 110.16(19) . . ?
C60 C58 Si6 113.27(16) . . ?
C59 C58 Si6 111.95(15) . . ?
C60 C58 H58 107.0 . . ?
C59 C58 H58 107.0 . . ?
Si6 C58 H58 107.0 . . ?
C58 C59 H59A 109.5 . . ?
C58 C59 H59B 109.5 . . ?
H59A C59 H59B 109.5 . . ?
C58 C59 H59C 109.5 . . ?
H59A C59 H59C 109.5 . . ?
H59B C59 H59C 109.5 . . ?
C58 C60 H60A 109.5 . . ?
C58 C60 H60B 109.5 . . ?
H60A C60 H60B 109.5 . . ?
C58 C60 H60C 109.5 . . ?
H60A C60 H60C 109.5 . . ?
H60B C60 H60C 109.5 . . ?
C63 C61 C62 109.6(2) . . ?
C63 C61 Si6 111.88(16) . . ?
C62 C61 Si6 114.35(15) . . ?
C63 C61 H61 106.9 . . ?
C62 C61 H61 106.9 . . ?
Si6 C61 H61 106.9 . . ?
C61 C62 H62A 109.5 . . ?
C61 C62 H62B 109.5 . . ?
H62A C62 H62B 109.5 . . ?
C61 C62 H62C 109.5 . . ?
H62A C62 H62C 109.5 . . ?
H62B C62 H62C 109.5 . . ?
C61 C63 H63A 109.5 . . ?
C61 C63 H63B 109.5 . . ?
H63A C63 H63B 109.5 . . ?
C61 C63 H63C 109.5 . . ?
H63A C63 H63C 109.5 . . ?
H63B C63 H63C 109.5 . . ?
N13 C64 C65 112.70(16) . . ?
N13 C64 Se4 112.18(13) . . ?
C65 C64 Se4 105.84(13) . . ?
N13 C64 H64 108.7 . . ?
C65 C64 H64 108.7 . . ?
Se4 C64 H64 108.7 . . ?
O12 C65 C66 112.29(16) . . ?
O12 C65 C64 107.75(16) . . ?
C66 C65 C64 109.97(16) . . ?
O12 C65 H65 108.9 . . ?
C66 C65 H65 108.9 . . ?
C64 C65 H65 108.9 . . ?
O10 C66 C67 106.19(16) . . ?
O10 C66 C65 111.29(16) . . ?
C67 C66 C65 108.77(16) . . ?
O10 C66 H66 110.2 . . ?
C67 C66 H66 110.2 . . ?
C65 C66 H66 110.2 . . ?
C66 C67 Se4 108.36(13) . . ?
C66 C67 H67A 110.0 . . ?
Se4 C67 H67A 110.0 . . ?
C66 C67 H67B 110.0 . . ?
Se4 C67 H67B 110.0 . . ?
H67A C67 H67B 108.4 . . ?
N14 C68 N13 114.72(19) . . ?
N14 C68 H68 122.6 . . ?
N13 C68 H68 122.6 . . ?
N14 C69 C70 134.7(2) . . ?
N14 C69 C72 110.53(18) . . ?
C70 C69 C72 114.74(18) . . ?
N15 C70 C69 121.58(19) . . ?
N15 C70 Cl4 117.11(16) . . ?
C69 C70 Cl4 121.31(17) . . ?
N16 C71 N15 128.0(2) . . ?
N16 C71 H71 116.0 . . ?
N15 C71 H71 116.0 . . ?
N16 C72 N13 127.73(19) . . ?
N16 C72 C69 126.40(19) . . ?
N13 C72 C69 105.87(17) . . ?
C74 C73 C75 109.4(2) . . ?
C74 C73 Si7 112.35(15) . . ?
C75 C73 Si7 112.04(16) . . ?
C74 C73 H73 107.6 . . ?
C75 C73 H73 107.6 . . ?
Si7 C73 H73 107.6 . . ?
C73 C74 H74A 109.5 . . ?
C73 C74 H74B 109.5 . . ?
H74A C74 H74B 109.5 . . ?
C73 C74 H74C 109.5 . . ?
H74A C74 H74C 109.5 . . ?
H74B C74 H74C 109.5 . . ?
C73 C75 H75A 109.5 . . ?
C73 C75 H75B 109.5 . . ?
H75A C75 H75B 109.5 . . ?
C73 C75 H75C 109.5 . . ?
H75A C75 H75C 109.5 . . ?
H75B C75 H75C 109.5 . . ?
C78 C76 C77 111.9(2) . . ?
C78 C76 Si7 113.61(18) . . ?
C77 C76 Si7 112.18(18) . . ?
C78 C76 H76 106.2 . . ?
C77 C76 H76 106.2 . . ?
Si7 C76 H76 106.2 . . ?
C76 C77 H77A 109.5 . . ?
C76 C77 H77B 109.5 . . ?
H77A C77 H77B 109.5 . . ?
C76 C77 H77C 109.5 . . ?
H77A C77 H77C 109.5 . . ?
H77B C77 H77C 109.5 . . ?
C76 C78 H78A 109.5 . . ?
C76 C78 H78B 109.5 . . ?
H78A C78 H78B 109.5 . . ?
C76 C78 H78C 109.5 . . ?
H78A C78 H78C 109.5 . . ?
H78B C78 H78C 109.5 . . ?
C81 C79 C80 110.1(2) . . ?
C81 C79 Si8 113.48(17) . . ?
C80 C79 Si8 111.69(16) . . ?
C81 C79 H79 107.1 . . ?
C80 C79 H79 107.1 . . ?
Si8 C79 H79 107.1 . . ?
C79 C80 H80A 109.5 . . ?
C79 C80 H80B 109.5 . . ?
H80A C80 H80B 109.5 . . ?
C79 C80 H80C 109.5 . . ?
H80A C80 H80C 109.5 . . ?
H80B C80 H80C 109.5 . . ?
C79 C81 H81A 109.5 . . ?
C79 C81 H81B 109.5 . . ?
H81A C81 H81B 109.5 . . ?
C79 C81 H81C 109.5 . . ?
H81A C81 H81C 109.5 . . ?
H81B C81 H81C 109.5 . . ?
C83 C82 C84 109.2(2) . . ?
C83 C82 Si8 111.55(15) . . ?
C84 C82 Si8 113.26(15) . . ?
C83 C82 H82 107.5 . . ?
C84 C82 H82 107.5 . . ?
Si8 C82 H82 107.5 . . ?
C82 C83 H83A 109.5 . . ?
C82 C83 H83B 109.5 . . ?
H83A C83 H83B 109.5 . . ?
C82 C83 H83C 109.5 . . ?
H83A C83 H83C 109.5 . . ?
H83B C83 H83C 109.5 . . ?
C82 C84 H84A 109.5 . . ?
C82 C84 H84B 109.5 . . ?
H84A C84 H84B 109.5 . . ?
C82 C84 H84C 109.5 . . ?
H84A C84 H84C 109.5 . . ?
H84B C84 H84C 109.5 . . ?

loop_
_geom_bond_atom_site_label_1
_geom_bond_atom_site_label_2
_geom_bond_distance
_geom_bond_site_symmetry_2
_geom_bond_publ_flag
Se1 C4 1.9627(19) . ?
Se1 C1 1.9704(19) . ?
Se2 C25 1.964(2) . ?
Se2 C22 1.9661(19) . ?
Se3 C44 1.9579(19) . ?
Se3 C43 1.9609(19) . ?
Se4 C64 1.957(2) . ?
Se4 C67 1.9597(19) . ?
Cl1 C7 1.734(2) . ?
Cl2 C28 1.729(2) . ?
Cl3 C49 1.733(2) . ?
Cl4 C70 1.732(2) . ?
Si1 O3 1.6402(14) . ?
Si1 O1 1.6409(14) . ?
Si1 C13 1.862(2) . ?
Si1 C10 1.869(2) . ?
Si2 O3 1.6412(15) . ?
Si2 O2 1.6524(15) . ?
Si2 C16 1.861(2) . ?
Si2 C19 1.876(2) . ?
Si3 O5 1.6380(15) . ?
Si3 O4 1.6437(15) . ?
Si3 C31 1.863(2) . ?
Si3 C34 1.868(2) . ?
Si4 O5 1.6449(15) . ?
Si4 O6 1.6506(15) . ?
Si4 C37 1.867(2) . ?
Si4 C40 1.869(2) . ?
Si5 O7 1.6369(14) . ?
Si5 O8 1.6376(15) . ?
Si5 C55 1.867(2) . ?
Si5 C52 1.874(2) . ?
Si6 O8 1.6408(15) . ?
Si6 O9 1.6469(14) . ?
Si6 C61 1.869(2) . ?
Si6 C58 1.876(2) . ?
Si7 O10 1.6367(15) . ?
Si7 O11 1.6403(16) . ?
Si7 C73 1.867(2) . ?
Si7 C76 1.872(2) . ?
Si8 O11 1.6402(15) . ?
Si8 O12 1.6442(14) . ?
Si8 C82 1.871(2) . ?
Si8 C79 1.874(2) . ?
O1 C2 1.415(2) . ?
O2 C3 1.419(2) . ?
O4 C23 1.411(2) . ?
O6 C24 1.427(2) . ?
O7 C45 1.429(2) . ?
O9 C46 1.424(2) . ?
O10 C66 1.425(2) . ?
O12 C65 1.420(2) . ?
N1 C9 1.366(2) . ?
N1 C5 1.379(2) . ?
N1 C1 1.463(2) . ?
N2 C5 1.310(3) . ?
N2 C6 1.384(3) . ?
N3 C7 1.321(3) . ?
N3 C8 1.352(3) . ?
N4 C8 1.330(3) . ?
N4 C9 1.339(2) . ?
N5 C30 1.373(2) . ?
N5 C26 1.376(3) . ?
N5 C22 1.467(2) . ?
N6 C26 1.312(3) . ?
N6 C27 1.380(3) . ?
N7 C28 1.323(3) . ?
N7 C29 1.354(3) . ?
N8 C29 1.331(3) . ?
N8 C30 1.335(3) . ?
N9 C47 1.370(3) . ?
N9 C51 1.372(3) . ?
N9 C43 1.463(3) . ?
N10 C47 1.313(3) . ?
N10 C48 1.387(3) . ?
N11 C49 1.325(3) . ?
N11 C50 1.348(3) . ?
N12 C51 1.331(3) . ?
N12 C50 1.333(3) . ?
N13 C72 1.369(3) . ?
N13 C68 1.374(3) . ?
N13 C64 1.460(3) . ?
N14 C68 1.314(3) . ?
N14 C69 1.384(3) . ?
N15 C70 1.323(3) . ?
N15 C71 1.352(3) . ?
N16 C71 1.334(3) . ?
N16 C72 1.337(3) . ?
C1 C2 1.543(3) . ?
C1 H1 1.0000 . ?
C2 C3 1.524(3) . ?
C2 H2 1.0000 . ?
C3 C4 1.509(3) . ?
C3 H3 1.0000 . ?
C4 H4A 0.9900 . ?
C4 H4B 0.9900 . ?
C5 H5 0.9500 . ?
C6 C7 1.379(3) . ?
C6 C9 1.406(3) . ?
C8 H8 0.9500 . ?
C10 C12 1.528(3) . ?
C10 C11 1.535(3) . ?
C10 H10 1.0000 . ?
C11 H11A 0.9800 . ?
C11 H11B 0.9800 . ?
C11 H11C 0.9800 . ?
C12 H12A 0.9800 . ?
C12 H12B 0.9800 . ?
C12 H12C 0.9800 . ?
C13 C15 1.538(3) . ?
C13 C14 1.539(3) . ?
C13 H13 1.0000 . ?
C14 H14A 0.9800 . ?
C14 H14B 0.9800 . ?
C14 H14C 0.9800 . ?
C15 H15A 0.9800 . ?
C15 H15B 0.9800 . ?
C15 H15C 0.9800 . ?
C16 C17 1.533(3) . ?
C16 C18 1.538(3) . ?
C16 H16 1.0000 . ?
C17 H17A 0.9800 . ?
C17 H17B 0.9800 . ?
C17 H17C 0.9800 . ?
C18 H18A 0.9800 . ?
C18 H18B 0.9800 . ?
C18 H18C 0.9800 . ?
C19 C21 1.534(3) . ?
C19 C20 1.538(3) . ?
C19 H19 1.0000 . ?
C20 H20A 0.9800 . ?
C20 H20B 0.9800 . ?
C20 H20C 0.9800 . ?
C21 H21A 0.9800 . ?
C21 H21B 0.9800 . ?
C21 H21C 0.9800 . ?
C22 C23 1.543(3) . ?
C22 H22 1.0000 . ?
C23 C24 1.527(3) . ?
C23 H23 1.0000 . ?
C24 C25 1.517(3) . ?
C24 H24 1.0000 . ?
C25 H25A 0.9900 . ?
C25 H25B 0.9900 . ?
C26 H26 0.9500 . ?
C27 C28 1.387(3) . ?
C27 C30 1.403(3) . ?
C29 H29 0.9500 . ?
C31 C32 1.529(4) . ?
C31 C33 1.533(3) . ?
C31 H31 1.0000 . ?
C32 H32A 0.9800 . ?
C32 H32B 0.9800 . ?
C32 H32C 0.9800 . ?
C33 H33A 0.9800 . ?
C33 H33B 0.9800 . ?
C33 H33C 0.9800 . ?
C34 C36 1.524(3) . ?
C34 C35 1.536(3) . ?
C34 H34 1.0000 . ?
C35 H35A 0.9800 . ?
C35 H35B 0.9800 . ?
C35 H35C 0.9800 . ?
C36 H36A 0.9800 . ?
C36 H36B 0.9800 . ?
C36 H36C 0.9800 . ?
C37 C38 1.530(3) . ?
C37 C39 1.537(3) . ?
C37 H37 1.0000 . ?
C38 H38A 0.9800 . ?
C38 H38B 0.9800 . ?
C38 H38C 0.9800 . ?
C39 H39A 0.9800 . ?
C39 H39B 0.9800 . ?
C39 H39C 0.9800 . ?
C40 C41 1.535(3) . ?
C40 C42 1.538(3) . ?
C40 H40 1.0000 . ?
C41 H41A 0.9800 . ?
C41 H41B 0.9800 . ?
C41 H41C 0.9800 . ?
C42 H42A 0.9800 . ?
C42 H42B 0.9800 . ?
C42 H42C 0.9800 . ?
C43 C46 1.536(3) . ?
C43 H43 1.0000 . ?
C44 C45 1.524(3) . ?
C44 H44A 0.9900 . ?
C44 H44B 0.9900 . ?
C45 C46 1.525(3) . ?
C45 H45 1.0000 . ?
C46 H46 1.0000 . ?
C47 H47 0.9500 . ?
C48 C49 1.378(3) . ?
C48 C51 1.410(3) . ?
C50 H50 0.9500 . ?
C52 C53 1.529(4) . ?
C52 C54 1.531(3) . ?
C52 H52 1.0000 . ?
C53 H53A 0.9800 . ?
C53 H53B 0.9800 . ?
C53 H53C 0.9800 . ?
C54 H54A 0.9800 . ?
C54 H54B 0.9800 . ?
C54 H54C 0.9800 . ?
C55 C56 1.532(3) . ?
C55 C57 1.538(4) . ?
C55 H55 1.0000 . ?
C56 H56A 0.9800 . ?
C56 H56B 0.9800 . ?
C56 H56C 0.9800 . ?
C57 H57A 0.9800 . ?
C57 H57B 0.9800 . ?
C57 H57C 0.9800 . ?
C58 C60 1.530(3) . ?
C58 C59 1.540(3) . ?
C58 H58 1.0000 . ?
C59 H59A 0.9800 . ?
C59 H59B 0.9800 . ?
C59 H59C 0.9800 . ?
C60 H60A 0.9800 . ?
C60 H60B 0.9800 . ?
C60 H60C 0.9800 . ?
C61 C63 1.516(3) . ?
C61 C62 1.534(3) . ?
C61 H61 1.0000 . ?
C62 H62A 0.9800 . ?
C62 H62B 0.9800 . ?
C62 H62C 0.9800 . ?
C63 H63A 0.9800 . ?
C63 H63B 0.9800 . ?
C63 H63C 0.9800 . ?
C64 C65 1.538(3) . ?
C64 H64 1.0000 . ?
C65 C66 1.531(3) . ?
C65 H65 1.0000 . ?
C66 C67 1.524(3) . ?
C66 H66 1.0000 . ?
C67 H67A 0.9900 . ?
C67 H67B 0.9900 . ?
C68 H68 0.9500 . ?
C69 C70 1.387(3) . ?
C69 C72 1.404(3) . ?
C71 H71 0.9500 . ?
C73 C74 1.532(3) . ?
C73 C75 1.541(3) . ?
C73 H73 1.0000 . ?
C74 H74A 0.9800 . ?
C74 H74B 0.9800 . ?
C74 H74C 0.9800 . ?
C75 H75A 0.9800 . ?
C75 H75B 0.9800 . ?
C75 H75C 0.9800 . ?
C76 C78 1.508(4) . ?
C76 C77 1.536(3) . ?
C76 H76 1.0000 . ?
C77 H77A 0.9800 . ?
C77 H77B 0.9800 . ?
C77 H77C 0.9800 . ?
C78 H78A 0.9800 . ?
C78 H78B 0.9800 . ?
C78 H78C 0.9800 . ?
C79 C81 1.534(3) . ?
C79 C80 1.538(3) . ?
C79 H79 1.0000 . ?
C80 H80A 0.9800 . ?
C80 H80B 0.9800 . ?
C80 H80C 0.9800 . ?
C81 H81A 0.9800 . ?
C81 H81B 0.9800 . ?
C81 H81C 0.9800 . ?
C82 C83 1.528(3) . ?
C82 C84 1.541(3) . ?
C82 H82 1.0000 . ?
C83 H83A 0.9800 . ?
C83 H83B 0.9800 . ?
C83 H83C 0.9800 . ?
C84 H84A 0.9800 . ?
C84 H84B 0.9800 . ?
C84 H84C 0.9800 . ?

loop_
_geom_torsion_atom_site_label_1
_geom_torsion_atom_site_label_2
_geom_torsion_atom_site_label_3
_geom_torsion_atom_site_label_4
_geom_torsion
_geom_torsion_site_symmetry_1
_geom_torsion_site_symmetry_2
_geom_torsion_site_symmetry_3
_geom_torsion_site_symmetry_4
_geom_torsion_publ_flag
O3 Si1 O1 C2 -42.0(2) . . . . ?
C13 Si1 O1 C2 79.1(2) . . . . ?
C10 Si1 O1 C2 -160.36(19) . . . . ?
O3 Si2 O2 C3 -64.22(17) . . . . ?
C16 Si2 O2 C3 177.54(15) . . . . ?
C19 Si2 O2 C3 54.64(17) . . . . ?
O1 Si1 O3 Si2 -0.68(16) . . . . ?
C13 Si1 O3 Si2 -122.67(14) . . . . ?
C10 Si1 O3 Si2 113.19(14) . . . . ?
O2 Si2 O3 Si1 26.95(16) . . . . ?
C16 Si2 O3 Si1 141.59(14) . . . . ?
C19 Si2 O3 Si1 -91.62(15) . . . . ?
O5 Si3 O4 C23 -43.4(2) . . . . ?
C31 Si3 O4 C23 77.9(2) . . . . ?
C34 Si3 O4 C23 -162.70(19) . . . . ?
O4 Si3 O5 Si4 -3.49(17) . . . . ?
C31 Si3 O5 Si4 -125.30(15) . . . . ?
C34 Si3 O5 Si4 110.76(15) . . . . ?
O6 Si4 O5 Si3 30.63(16) . . . . ?
C37 Si4 O5 Si3 145.74(14) . . . . ?
C40 Si4 O5 Si3 -87.82(16) . . . . ?
O5 Si4 O6 C24 -63.80(17) . . . . ?
C37 Si4 O6 C24 -179.71(16) . . . . ?
C40 Si4 O6 C24 53.59(18) . . . . ?
O8 Si5 O7 C45 44.0(2) . . . . ?
C55 Si5 O7 C45 162.12(18) . . . . ?
C52 Si5 O7 C45 -75.4(2) . . . . ?
O7 Si5 O8 Si6 -10.13(17) . . . . ?
C55 Si5 O8 Si6 -123.15(15) . . . . ?
C52 Si5 O8 Si6 109.80(15) . . . . ?
O9 Si6 O8 Si5 -10.76(17) . . . . ?
C61 Si6 O8 Si5 -124.71(15) . . . . ?
C58 Si6 O8 Si5 109.66(15) . . . . ?
O8 Si6 O9 C46 50.11(17) . . . . ?
C61 Si6 O9 C46 167.56(16) . . . . ?
C58 Si6 O9 C46 -67.98(18) . . . . ?
O11 Si7 O10 C66 25.9(2) . . . . ?
C73 Si7 O10 C66 -94.7(2) . . . . ?
C76 Si7 O10 C66 145.5(2) . . . . ?
O10 Si7 O11 Si8 10.71(18) . . . . ?
C73 Si7 O11 Si8 132.23(15) . . . . ?
C76 Si7 O11 Si8 -104.72(16) . . . . ?
O12 Si8 O11 Si7 -23.03(18) . . . . ?
C82 Si8 O11 Si7 -136.86(15) . . . . ?
C79 Si8 O11 Si7 98.00(16) . . . . ?
O11 Si8 O12 C65 49.19(18) . . . . ?
C82 Si8 O12 C65 167.28(16) . . . . ?
C79 Si8 O12 C65 -69.71(18) . . . . ?
C9 N1 C1 C2 79.9(2) . . . . ?
C5 N1 C1 C2 -84.2(2) . . . . ?
C9 N1 C1 Se1 -161.32(14) . . . . ?
C5 N1 C1 Se1 34.6(2) . . . . ?
Si1 O1 C2 C3 68.2(2) . . . . ?
Si1 O1 C2 C1 -172.03(14) . . . . ?
N1 C1 C2 O1 -32.2(2) . . . . ?
Se1 C1 C2 O1 -154.26(12) . . . . ?
N1 C1 C2 C3 89.70(19) . . . . ?
Se1 C1 C2 C3 -32.33(18) . . . . ?
Si2 O2 C3 C4 -155.81(14) . . . . ?
Si2 O2 C3 C2 85.04(19) . . . . ?
O1 C2 C3 O2 -70.6(2) . . . . ?
C1 C2 C3 O2 169.98(15) . . . . ?
O1 C2 C3 C4 169.73(16) . . . . ?
C1 C2 C3 C4 50.3(2) . . . . ?
O2 C3 C4 Se1 -163.78(13) . . . . ?
C2 C3 C4 Se1 -42.64(19) . . . . ?
C6 N2 C5 N1 -0.7(2) . . . . ?
C9 N1 C5 N2 0.7(2) . . . . ?
C1 N1 C5 N2 167.09(17) . . . . ?
C5 N2 C6 C7 -176.4(2) . . . . ?
C5 N2 C6 C9 0.4(2) . . . . ?
C8 N3 C7 C6 0.2(3) . . . . ?
C8 N3 C7 Cl1 179.02(14) . . . . ?
N2 C6 C7 N3 178.9(2) . . . . ?
C9 C6 C7 N3 2.3(3) . . . . ?
N2 C6 C7 Cl1 0.1(3) . . . . ?
C9 C6 C7 Cl1 -176.54(14) . . . . ?
C9 N4 C8 N3 1.8(3) . . . . ?
C7 N3 C8 N4 -2.5(3) . . . . ?
C8 N4 C9 N1 -179.53(18) . . . . ?
C8 N4 C9 C6 1.2(3) . . . . ?
C5 N1 C9 N4 -179.79(18) . . . . ?
C1 N1 C9 N4 13.0(3) . . . . ?
C5 N1 C9 C6 -0.39(19) . . . . ?
C1 N1 C9 C6 -167.58(16) . . . . ?
C7 C6 C9 N4 -3.1(3) . . . . ?
N2 C6 C9 N4 179.43(17) . . . . ?
C7 C6 C9 N1 177.48(16) . . . . ?
N2 C6 C9 N1 0.0(2) . . . . ?
O3 Si1 C10 C12 -56.99(17) . . . . ?
O1 Si1 C10 C12 60.15(17) . . . . ?
C13 Si1 C10 C12 -179.88(15) . . . . ?
O3 Si1 C10 C11 68.76(18) . . . . ?
O1 Si1 C10 C11 -174.10(16) . . . . ?
C13 Si1 C10 C11 -54.13(19) . . . . ?
O3 Si1 C13 C15 61.68(16) . . . . ?
O1 Si1 C13 C15 -59.12(16) . . . . ?
C10 Si1 C13 C15 -174.77(14) . . . . ?
O3 Si1 C13 C14 -173.42(15) . . . . ?
O1 Si1 C13 C14 65.77(18) . . . . ?
C10 Si1 C13 C14 -49.87(19) . . . . ?
O3 Si2 C16 C17 -75.83(17) . . . . ?
O2 Si2 C16 C17 41.39(18) . . . . ?
C19 Si2 C16 C17 160.43(16) . . . . ?
O3 Si2 C16 C18 48.81(18) . . . . ?
O2 Si2 C16 C18 166.02(15) . . . . ?
C19 Si2 C16 C18 -74.94(18) . . . . ?
O3 Si2 C19 C21 175.36(15) . . . . ?
O2 Si2 C19 C21 56.63(18) . . . . ?
C16 Si2 C19 C21 -60.21(19) . . . . ?
O3 Si2 C19 C20 -58.46(19) . . . . ?
O2 Si2 C19 C20 -177.19(16) . . . . ?
C16 Si2 C19 C20 66.0(2) . . . . ?
C30 N5 C22 C23 86.7(2) . . . . ?
C26 N5 C22 C23 -79.8(2) . . . . ?
C30 N5 C22 Se2 -154.20(15) . . . . ?
C26 N5 C22 Se2 39.3(2) . . . . ?
Si3 O4 C23 C24 71.8(2) . . . . ?
Si3 O4 C23 C22 -167.69(14) . . . . ?
N5 C22 C23 O4 -31.6(2) . . . . ?
Se2 C22 C23 O4 -153.60(12) . . . . ?
N5 C22 C23 C24 90.88(19) . . . . ?
Se2 C22 C23 C24 -31.08(18) . . . . ?
Si4 O6 C24 C25 -158.02(14) . . . . ?
Si4 O6 C24 C23 82.6(2) . . . . ?
O4 C23 C24 O6 -71.7(2) . . . . ?
C22 C23 C24 O6 168.61(15) . . . . ?
O4 C23 C24 C25 168.34(16) . . . . ?
C22 C23 C24 C25 48.7(2) . . . . ?
O6 C24 C25 Se2 -162.88(13) . . . . ?
C23 C24 C25 Se2 -41.53(19) . . . . ?
C27 N6 C26 N5 -0.6(2) . . . . ?
C30 N5 C26 N6 0.6(2) . . . . ?
C22 N5 C26 N6 169.11(18) . . . . ?
C26 N6 C27 C28 -177.6(2) . . . . ?
C26 N6 C27 C30 0.5(2) . . . . ?
C29 N7 C28 C27 -1.8(3) . . . . ?
C29 N7 C28 Cl2 176.26(15) . . . . ?
N6 C27 C28 N7 -179.2(2) . . . . ?
C30 C27 C28 N7 2.8(3) . . . . ?
N6 C27 C28 Cl2 2.9(3) . . . . ?
C30 C27 C28 Cl2 -175.12(14) . . . . ?
C30 N8 C29 N7 1.7(3) . . . . ?
C28 N7 C29 N8 -0.7(3) . . . . ?
C29 N8 C30 N5 179.55(18) . . . . ?
C29 N8 C30 C27 -0.3(3) . . . . ?
C26 N5 C30 N8 179.88(19) . . . . ?
C22 N5 C30 N8 10.8(3) . . . . ?
C26 N5 C30 C27 -0.2(2) . . . . ?
C22 N5 C30 C27 -169.34(17) . . . . ?
N6 C27 C30 N8 179.74(18) . . . . ?
C28 C27 C30 N8 -1.8(3) . . . . ?
N6 C27 C30 N5 -0.2(2) . . . . ?
C28 C27 C30 N5 178.30(17) . . . . ?
O5 Si3 C31 C32 60.17(18) . . . . ?
O4 Si3 C31 C32 -60.46(18) . . . . ?
C34 Si3 C31 C32 -175.46(16) . . . . ?
O5 Si3 C31 C33 -175.13(16) . . . . ?
O4 Si3 C31 C33 64.24(19) . . . . ?
C34 Si3 C31 C33 -50.8(2) . . . . ?
O5 Si3 C34 C36 -63.77(19) . . . . ?
O4 Si3 C34 C36 53.57(18) . . . . ?
C31 Si3 C34 C36 172.86(16) . . . . ?
O5 Si3 C34 C35 62.2(2) . . . . ?
O4 Si3 C34 C35 179.56(17) . . . . ?
C31 Si3 C34 C35 -61.2(2) . . . . ?
O5 Si4 C37 C38 -72.72(18) . . . . ?
O6 Si4 C37 C38 43.94(19) . . . . ?
C40 Si4 C37 C38 166.22(17) . . . . ?
O5 Si4 C37 C39 161.09(16) . . . . ?
O6 Si4 C37 C39 -82.24(18) . . . . ?
C40 Si4 C37 C39 40.0(2) . . . . ?
O5 Si4 C40 C41 171.74(17) . . . . ?
O6 Si4 C40 C41 53.6(2) . . . . ?
C37 Si4 C40 C41 -67.2(2) . . . . ?
O5 Si4 C40 C42 -59.79(18) . . . . ?
O6 Si4 C40 C42 -177.93(16) . . . . ?
C37 Si4 C40 C42 61.3(2) . . . . ?
C47 N9 C43 C46 72.9(2) . . . . ?
C51 N9 C43 C46 -98.0(2) . . . . ?
C47 N9 C43 Se3 -46.2(2) . . . . ?
C51 N9 C43 Se3 142.95(15) . . . . ?
Si5 O7 C45 C44 169.94(15) . . . . ?
Si5 O7 C45 C46 -71.6(2) . . . . ?
Se3 C44 C45 O7 150.94(13) . . . . ?
Se3 C44 C45 C46 31.6(2) . . . . ?
Si6 O9 C46 C45 -82.0(2) . . . . ?
Si6 O9 C46 C43 156.44(13) . . . . ?
O7 C45 C46 O9 77.2(2) . . . . ?
C44 C45 C46 O9 -165.99(16) . . . . ?
O7 C45 C46 C43 -162.36(16) . . . . ?
C44 C45 C46 C43 -45.5(2) . . . . ?
N9 C43 C46 O9 36.3(2) . . . . ?
Se3 C43 C46 O9 159.10(12) . . . . ?
N9 C43 C46 C45 -86.5(2) . . . . ?
Se3 C43 C46 C45 36.29(18) . . . . ?
C48 N10 C47 N9 0.0(2) . . . . ?
C51 N9 C47 N10 -0.3(2) . . . . ?
C43 N9 C47 N10 -172.49(18) . . . . ?
C47 N10 C48 C49 179.6(2) . . . . ?
C47 N10 C48 C51 0.3(2) . . . . ?
C50 N11 C49 C48 0.7(3) . . . . ?
C50 N11 C49 Cl3 -177.95(15) . . . . ?
N10 C48 C49 N11 179.8(2) . . . . ?
C51 C48 C49 N11 -1.0(3) . . . . ?
N10 C48 C49 Cl3 -1.6(4) . . . . ?
C51 C48 C49 Cl3 177.63(15) . . . . ?
C51 N12 C50 N11 -0.3(3) . . . . ?
C49 N11 C50 N12 -0.1(3) . . . . ?
C50 N12 C51 N9 -179.37(19) . . . . ?
C50 N12 C51 C48 -0.1(3) . . . . ?
C47 N9 C51 N12 179.9(2) . . . . ?
C43 N9 C51 N12 -7.5(3) . . . . ?
C47 N9 C51 C48 0.4(2) . . . . ?
C43 N9 C51 C48 173.10(17) . . . . ?
C49 C48 C51 N12 0.7(3) . . . . ?
N10 C48 C51 N12 -179.94(19) . . . . ?
C49 C48 C51 N9 -179.90(17) . . . . ?
N10 C48 C51 N9 -0.5(2) . . . . ?
O7 Si5 C52 C53 -63.2(2) . . . . ?
O8 Si5 C52 C53 176.52(18) . . . . ?
C55 Si5 C52 C53 51.8(2) . . . . ?
O7 Si5 C52 C54 170.63(17) . . . . ?
O8 Si5 C52 C54 50.3(2) . . . . ?
C55 Si5 C52 C54 -74.4(2) . . . . ?
O7 Si5 C55 C56 -172.39(18) . . . . ?
O8 Si5 C55 C56 -54.7(2) . . . . ?
C52 Si5 C55 C56 68.8(2) . . . . ?
O7 Si5 C55 C57 -47.66(19) . . . . ?
O8 Si5 C55 C57 69.98(19) . . . . ?
C52 Si5 C55 C57 -166.49(18) . . . . ?
O8 Si6 C58 C60 167.88(15) . . . . ?
O9 Si6 C58 C60 -73.05(17) . . . . ?
C61 Si6 C58 C60 45.28(18) . . . . ?
O8 Si6 C58 C59 42.59(19) . . . . ?
O9 Si6 C58 C59 161.66(16) . . . . ?
C61 Si6 C58 C59 -80.00(19) . . . . ?
O8 Si6 C61 C63 40.6(2) . . . . ?
O9 Si6 C61 C63 -76.20(18) . . . . ?
C58 Si6 C61 C63 161.81(17) . . . . ?
O8 Si6 C61 C62 165.92(16) . . . . ?
O9 Si6 C61 C62 49.11(19) . . . . ?
C58 Si6 C61 C62 -72.9(2) . . . . ?
C72 N13 C64 C65 -101.9(2) . . . . ?
C68 N13 C64 C65 75.7(2) . . . . ?
C72 N13 C64 Se4 138.80(16) . . . . ?
C68 N13 C64 Se4 -43.6(2) . . . . ?
Si8 O12 C65 C66 -81.0(2) . . . . ?
Si8 O12 C65 C64 157.70(14) . . . . ?
N13 C64 C65 O12 37.1(2) . . . . ?
Se4 C64 C65 O12 160.03(12) . . . . ?
N13 C64 C65 C66 -85.6(2) . . . . ?
Se4 C64 C65 C66 37.34(18) . . . . ?
Si7 O10 C66 C67 178.84(16) . . . . ?
Si7 O10 C66 C65 -62.9(3) . . . . ?
O12 C65 C66 O10 78.2(2) . . . . ?
C64 C65 C66 O10 -161.79(16) . . . . ?
O12 C65 C66 C67 -165.12(16) . . . . ?
C64 C65 C66 C67 -45.1(2) . . . . ?
O10 C66 C67 Se4 150.13(14) . . . . ?
C65 C66 C67 Se4 30.3(2) . . . . ?
C69 N14 C68 N13 -0.3(2) . . . . ?
C72 N13 C68 N14 -0.3(2) . . . . ?
C64 N13 C68 N14 -178.22(18) . . . . ?
C68 N14 C69 C70 -177.5(2) . . . . ?
C68 N14 C69 C72 0.7(2) . . . . ?
C71 N15 C70 C69 0.0(3) . . . . ?
C71 N15 C70 Cl4 179.74(15) . . . . ?
N14 C69 C70 N15 179.8(2) . . . . ?
C72 C69 C70 N15 1.6(3) . . . . ?
N14 C69 C70 Cl4 0.1(3) . . . . ?
C72 C69 C70 Cl4 -178.14(14) . . . . ?
C72 N16 C71 N15 1.5(3) . . . . ?
C70 N15 C71 N16 -1.8(3) . . . . ?
C71 N16 C72 N13 -179.11(19) . . . . ?
C71 N16 C72 C69 0.4(3) . . . . ?
C68 N13 C72 N16 -179.71(19) . . . . ?
C64 N13 C72 N16 -1.7(3) . . . . ?
C68 N13 C72 C69 0.7(2) . . . . ?
C64 N13 C72 C69 178.75(17) . . . . ?
N14 C69 C72 N16 179.48(18) . . . . ?
C70 C69 C72 N16 -1.9(3) . . . . ?
N14 C69 C72 N13 -0.9(2) . . . . ?
C70 C69 C72 N13 177.73(16) . . . . ?
O10 Si7 C73 C74 55.04(18) . . . . ?
O11 Si7 C73 C74 -66.14(18) . . . . ?
C76 Si7 C73 C74 170.74(17) . . . . ?
O10 Si7 C73 C75 -68.59(18) . . . . ?
O11 Si7 C73 C75 170.23(16) . . . . ?
C76 Si7 C73 C75 47.1(2) . . . . ?
O10 Si7 C76 C78 -55.3(2) . . . . ?
O11 Si7 C76 C78 63.5(2) . . . . ?
C73 Si7 C76 C78 -174.7(2) . . . . ?
O10 Si7 C76 C77 176.55(19) . . . . ?
O11 Si7 C76 C77 -64.7(2) . . . . ?
C73 Si7 C76 C77 57.1(2) . . . . ?
O11 Si8 C79 C81 170.39(15) . . . . ?
O12 Si8 C79 C81 -70.48(18) . . . . ?
C82 Si8 C79 C81 46.97(19) . . . . ?
O11 Si8 C79 C80 45.3(2) . . . . ?
O12 Si8 C79 C80 164.39(17) . . . . ?
C82 Si8 C79 C80 -78.2(2) . . . . ?
O11 Si8 C82 C83 37.09(18) . . . . ?
O12 Si8 C82 C83 -79.40(17) . . . . ?
C79 Si8 C82 C83 159.02(15) . . . . ?
O11 Si8 C82 C84 160.81(16) . . . . ?
O12 Si8 C82 C84 44.33(18) . . . . ?
C79 Si8 C82 C84 -77.26(19) . . . . ?
